data_7709993
loop_
_publ_author_name
'Xi, Lu'
'Jin, Chaoyi'
'Song, Hong-Wei'
'Wang, Xiao-Tong'
'Li, Licun'
'Sutter, Jean-Pascal'

_publ_section_title
;
 Supramolecular heptanuclear Ln-Cu complexes involving nitronyl nitroxide
 biradicals: structure and magnetic behavior
;
_journal_name_full 'Dalton Transactions'
_journal_paper_doi 10.1039/D2DT00220E
_journal_year 2022
_chemical_formula_moiety '2(C47 H34 Cu F30 Ho N7 O14), C84 H66 Cu F48 Ho2 N14 O24'
_chemical_formula_sum 'C178 H134 Cu3 F108 Ho4 N28 O52'
_chemical_formula_weight 6399.46
_space_group_crystal_system triclinic
_space_group_IT_number 2
_space_group_name_Hall '-P 1'
_space_group_name_H-M_alt 'P -1'
_atom_sites_solution_hydrogens geom
_atom_sites_solution_primary direct
_audit_creation_date 2022-03-22
_audit_creation_method
;
Olex2 1.3
(compiled 2020.11.12 svn.r5f609507 for OlexSys, GUI svn.r6408)
;
_audit_update_record
;
2022-03-26 deposited with the CCDC.	2022-04-11 downloaded from the CCDC.
;
_cell_angle_alpha 85.124(3)
_cell_angle_beta 71.356(4)
_cell_angle_gamma 85.871(3)
_cell_formula_units_Z 1
_cell_length_a 14.6422(6)
_cell_length_b 21.1036(9)
_cell_length_c 21.4102(8)
_cell_measurement_reflns_used 11506
_cell_measurement_temperature 113
_cell_measurement_theta_max 29.2663
_cell_measurement_theta_min 2.9755
_cell_volume 6238.9(5)
_computing_cell_refinement
;
CrysAlisPro, Agilent Technologies,
Version 1.171.35.11 (release 16-05-2011 CrysAlis171 .NET)
(compiled May 16 2011,17:55:39)
;
_computing_data_collection
;
CrysAlisPro, Agilent Technologies,
Version 1.171.35.11 (release 16-05-2011 CrysAlis171 .NET)
(compiled May 16 2011,17:55:39)
;
_computing_data_reduction
;
CrysAlisPro, Agilent Technologies,
Version 1.171.35.11 (release 16-05-2011 CrysAlis171 .NET)
(compiled May 16 2011,17:55:39)
;
_computing_molecular_graphics 'Olex2 1.3 (Dolomanov et al., 2009)'
_computing_publication_material 'Olex2 1.3 (Dolomanov et al., 2009)'
_computing_structure_refinement 'SHELXL (Sheldrick, 2014)'
_computing_structure_solution 'SHELXS  (Sheldrick, 2014)'
_diffrn_ambient_temperature 113
_diffrn_measured_fraction_theta_full 0.998
_diffrn_measured_fraction_theta_max 0.998
_diffrn_measurement_device_type 'Xcalibur, Eos, Gemini'
_diffrn_measurement_method 'phi and omega scans'
_diffrn_radiation_monochromator graphite
_diffrn_radiation_type MoK\a
_diffrn_radiation_wavelength 0.71073
_diffrn_reflns_av_R_equivalents 0.0790
_diffrn_reflns_av_unetI/netI 0.1272
_diffrn_reflns_Laue_measured_fraction_full 0.998
_diffrn_reflns_Laue_measured_fraction_max 0.998
_diffrn_reflns_limit_h_max 15
_diffrn_reflns_limit_h_min -17
_diffrn_reflns_limit_k_max 25
_diffrn_reflns_limit_k_min -25
_diffrn_reflns_limit_l_max 24
_diffrn_reflns_limit_l_min -25
_diffrn_reflns_number 52184
_diffrn_reflns_point_group_measured_fraction_full 0.998
_diffrn_reflns_point_group_measured_fraction_max 0.998
_diffrn_reflns_theta_full 25.010
_diffrn_reflns_theta_max 25.010
_diffrn_reflns_theta_min 2.982
_exptl_absorpt_coefficient_mu 1.658
_exptl_absorpt_correction_T_max 1.0000
_exptl_absorpt_correction_T_min 0.81442
_exptl_absorpt_correction_type multi-scan
_exptl_crystal_colour 'metallic bluish violet'
_exptl_crystal_colour_lustre metallic
_exptl_crystal_colour_modifier bluish
_exptl_crystal_colour_primary violet
_exptl_crystal_density_diffrn 1.703
_exptl_crystal_description plank
_exptl_crystal_F_000 3141
_exptl_crystal_size_max 0.2
_exptl_crystal_size_mid 0.1
_exptl_crystal_size_min 0.1
_refine_diff_density_max 2.921
_refine_diff_density_min -1.345
_refine_diff_density_rms 0.176
_refine_ls_extinction_method none
_refine_ls_goodness_of_fit_ref 1.040
_refine_ls_hydrogen_treatment constr
_refine_ls_matrix_type full
_refine_ls_number_parameters 1673
_refine_ls_number_reflns 21988
_refine_ls_number_restraints 1613
_refine_ls_restrained_S_all 1.022
_refine_ls_R_factor_all 0.1340
_refine_ls_R_factor_gt 0.0958
_refine_ls_shift/su_max 0.001
_refine_ls_shift/su_mean 0.000
_refine_ls_structure_factor_coef Fsqd
_refine_ls_weighting_details 'w=1/[\s^2^(Fo^2^)+(0.1177P)^2^+49.9122P] where P=(Fo^2^+2Fc^2^)/3'
_refine_ls_weighting_scheme calc
_refine_ls_wR_factor_gt 0.2410
_refine_ls_wR_factor_ref 0.2679
_reflns_Friedel_coverage 0.000
_reflns_number_gt 14542
_reflns_number_total 21988
_reflns_threshold_expression 'I > 2\s(I)'
_cod_data_source_file d2dt00220e2.cif
_cod_data_source_block Ho-Cu
_cod_database_code 7709993
_shelx_shelxl_version_number 2018/3
_shelx_space_group_comment
;
The symmetry employed for this shelxl refinement is uniquely defined
by the following loop, which should always be used as a source of
symmetry information in preference to the above space-group names.
They are only intended as comments.
;
_shelx_estimated_absorpt_t_max 0.852
_shelx_estimated_absorpt_t_min 0.733
_olex2_refinement_description
;
1. Fixed Uiso
 At 1.2 times of:
  All C(H) groups
 At 1.5 times of:
  All C(H,H,H) groups
2. Restrained distances
 C21-C20
 1.5 with sigma of 0.01
 C26-C27
 1.46 with sigma of 0.01
 C68-C67
 1.46 with sigma of 0.01
 C22-C21
 1.47 with sigma of 0.01
3. Rigid bond restraints
 C23, F10
 with sigma for 1-2 distances of 0.01 and sigma for 1-3 distances of 0.005
 C22, O6
 with sigma for 1-2 distances of 0.01 and sigma for 1-3 distances of 0.005
 O8
 with sigma for 1-2 distances of 0.01 and sigma for 1-3 distances of 0.005
 C28
 with sigma for 1-2 distances of 0.01 and sigma for 1-3 distances of 0.005
 C73, C74
 with sigma for 1-2 distances of 0.01 and sigma for 1-3 distances of 0.005
 C20, O5
 with sigma for 1-2 distances of 0.01 and sigma for 1-3 distances of 0.005
 C25, C26
 with sigma for 1-2 distances of 0.01 and sigma for 1-3 distances of 0.005
 C71, F44
 with sigma for 1-2 distances of 0.01 and sigma for 1-3 distances of 0.005
 C72, O21
 with sigma for 1-2 distances of 0.01 and sigma for 1-3 distances of 0.005
 C71, C72
 with sigma for 1-2 distances of 0.01 and sigma for 1-3 distances of 0.005
 C72, C73
 with sigma for 1-2 distances of 0.01 and sigma for 1-3 distances of 0.005
 C28, F17
 with sigma for 1-2 distances of 0.01 and sigma for 1-3 distances of 0.005
 C28, F18
 with sigma for 1-2 distances of 0.01 and sigma for 1-3 distances of 0.005
 C68, C69
 with sigma for 1-2 distances of 0.01 and sigma for 1-3 distances of 0.005
 O19, C67
 with sigma for 1-2 distances of 0.01 and sigma for 1-3 distances of 0.005
 C71, F43
 with sigma for 1-2 distances of 0.01 and sigma for 1-3 distances of 0.005
 C19, F8
 with sigma for 1-2 distances of 0.01 and sigma for 1-3 distances of 0.005
 C19, F9
 with sigma for 1-2 distances of 0.01 and sigma for 1-3 distances of 0.005
 C19, C20
 with sigma for 1-2 distances of 0.01 and sigma for 1-3 distances of 0.005
 C67, O19
 with sigma for 1-2 distances of 0.01 and sigma for 1-3 distances of 0.005
 C27, O8
 with sigma for 1-2 distances of 0.01 and sigma for 1-3 distances of 0.005
 C27, C28
 with sigma for 1-2 distances of 0.01 and sigma for 1-3 distances of 0.005
4. Uiso/Uaniso restraints and constraints
C11 \\sim C9 \\sim C57 \\sim C36 \\sim C13 \\sim C12 \\sim C10 \\sim C59 \\sim
C55 \\sim C37 \\sim C77 \\sim C58 \\sim C60 \\sim C63 \\sim C54 \\sim C84 \\sim
C56 \\sim C8 \\sim C49 \\sim C30 \\sim C7 \\sim C83 \\sim C44 \\sim C33 \\sim
C86 \\sim C52 \\sim C82 \\sim C2 \\sim C35 \\sim C17 \\sim C15 \\sim C18 \\sim
C45 \\sim C65 \\sim C5 \\sim C48 \\sim C16 \\sim C62 \\sim C87 \\sim C46 \\sim
C64 \\sim C6 \\sim C29 \\sim C80 \\sim C41 \\sim C31 \\sim C85 \\sim C14 \\sim
C53 \\sim C51 \\sim C78 \\sim C47 \\sim C43 \\sim C1 \\sim C81 \\sim C3 \\sim
C61 \\sim C39 \\sim C4 \\sim C32 \\sim C79 \\sim C42 \\sim C74 \\sim C50 \\sim
C40 \\sim C38 \\sim C34 \\sim C76 \\sim C67 \\sim C69 \\sim C72 \\sim C75 \\sim
C70 \\sim C71 \\sim C66 \\sim C73 \\sim C88 \\sim C89 \\sim C24 \\sim C19 \\sim
C28 \\sim C68 \\sim C25 \\sim C22 \\sim C21 \\sim C26 \\sim C23 \\sim C20:
within 3.8A with sigma of 0.01 and sigma for terminal atoms of 0.02 within 3.8A
C27 \\sim O8 \\sim C28 \\sim C26: within 2A with sigma of 0.01 and sigma for
terminal atoms of 0.02 within 2A
Uanis(C69) \\sim Ueq, Uanis(F46) \\sim Ueq: with sigma of 0.01 and sigma for
terminal atoms of 0.02
Uanis(F47) \\sim Ueq, Uanis(C67) \\sim Ueq, Uanis(C25) \\sim Ueq, Uanis(C22)
\\sim Ueq: with sigma of 0.01 and sigma for terminal atoms of 0.02
Uanis(F9) \\sim Ueq: with sigma of 0.01 and sigma for terminal atoms of 0.01
5.a Aromatic/amide H refined with riding coordinates:
 C36(H36), C11(H11), C9(H9), C13(H13), C60(H60), C56(H56), C58(H58), C37(H37),
 C63(H63), C84(H84), C83(H83), C45(H45), C16(H16), C87(H87), C40(H40), C73(H73),
  C68(H68), C21(H21), C26(H26)
5.b Fitted hexagon refined as free rotating group:
 C12(C11,C10,C9,C8,C13), C60(C55,C56,C57,C58,C59)
5.c Idealised Me refined as rotating group:
 C48(H48A,H48B,H48C), C6(H6A,H6B,H6C), C29(H29A,H29B,H29C), C31(H31A,H31B,
 H31C), C53(H53A,H53B,H53C), C51(H51A,H51B,H51C), C78(H78A,H78B,H78C), C1(H1A,
 H1B,H1C), C81(H81A,H81B,H81C), C3(H3A,H3B,H3C), C4(H4A,H4B,H4C), C32(H32A,H32B,
 H32C), C79(H79A,H79B,H79C), C50(H50A,H50B,H50C), C34(H34A,H34B,H34C), C76(H76A,
 H76B,H76C)
;
_olex2_submission_special_instructions 'No special instructions were received'

loop_
_space_group_symop_operation_xyz
'x, y, z'
'-x, -y, -z'

loop_
_atom_site_label
_atom_site_type_symbol
_atom_site_fract_x
_atom_site_fract_y
_atom_site_fract_z
_atom_site_U_iso_or_equiv
_atom_site_adp_type
_atom_site_occupancy
_atom_site_site_symmetry_order
_atom_site_calc_flag
_atom_site_refinement_flags_posn
_atom_site_refinement_flags_adp
_atom_site_refinement_flags_occupancy
_atom_site_disorder_assembly
_atom_site_disorder_group
Ho1 Ho 0.16740(4) 0.13172(3) 0.66002(3) 0.03759(18) Uani 1 1 d . . . . .
Ho2 Ho 0.55135(4) 0.45079(3) 0.74619(3) 0.03672(18) Uani 1 1 d . . . . .
Cu2 Cu 0.500000 0.000000 1.000000 0.0293(4) Uani 1 2 d S . P . .
Cu1 Cu 0.02648(9) 0.19135(7) 1.15350(7) 0.0368(4) Uani 1 1 d . . . . .
O2 O 0.3268(5) 0.1025(4) 0.6566(3) 0.0363(19) Uani 1 1 d . . . . .
N14 N 0.5407(6) 0.0620(4) 0.9225(4) 0.031(2) Uani 1 1 d . . . . .
O14 O -0.0699(5) 0.2060(4) 1.1084(4) 0.040(2) Uani 1 1 d . . . . .
N7 N 0.1244(6) 0.1698(5) 1.0695(4) 0.036(2) Uani 1 1 d . . . . .
N11 N 0.5424(7) 0.2437(5) 0.6223(5) 0.040(2) Uani 1 1 d . . . . .
O5 O 0.1814(6) 0.0492(5) 0.5949(5) 0.057(3) Uani 1 1 d . U . . .
N4 N 0.1784(7) 0.3426(4) 0.7822(5) 0.032(2) Uani 1 1 d . . . . .
O25 O 0.4660(6) 0.0797(4) 1.0627(4) 0.045(2) Uani 1 1 d . . . . .
O1 O 0.4402(6) 0.0222(4) 0.8264(4) 0.046(2) Uani 1 1 d . . . . .
O4 O 0.0704(5) 0.1768(4) 0.7580(4) 0.0337(18) Uani 1 1 d . . . . .
O3 O 0.1625(5) 0.0551(4) 0.7451(4) 0.043(2) Uani 1 1 d . . . . .
O9 O 0.2160(5) 0.2371(4) 0.6616(4) 0.0367(18) Uani 1 1 d . . . . .
N5 N 0.1998(6) 0.1623(4) 0.9659(4) 0.029(2) Uani 1 1 d . . . . .
N3 N 0.1944(6) 0.2834(4) 0.6999(4) 0.032(2) Uani 1 1 d . . . . .
O22 O 0.4370(6) 0.5186(4) 0.7113(5) 0.045(2) Uani 1 1 d . . . . .
N8 N 0.2940(7) 0.3400(5) 0.9571(5) 0.039(2) Uani 1 1 d . . . . .
O10 O 0.1814(6) 0.3582(4) 0.8377(5) 0.047(2) Uani 1 1 d . . . . .
N6 N 0.2664(6) 0.1439(4) 0.9973(4) 0.032(2) Uani 1 1 d . . . . .
O23 O 0.4992(6) 0.3978(4) 0.6715(4) 0.0392(19) Uani 1 1 d . . . . .
O18 O 0.6558(6) 0.3616(4) 0.7129(4) 0.041(2) Uani 1 1 d . . . . .
N2 N 0.3713(6) 0.0664(4) 0.6917(4) 0.032(2) Uani 1 1 d . . . . .
O17 O 0.5669(6) 0.3973(4) 0.8436(4) 0.043(2) Uani 1 1 d . . . . .
O7 O 0.2761(6) 0.1603(4) 0.5537(4) 0.043(2) Uani 1 1 d . . . . .
O12 O -0.0798(6) 0.1919(4) 1.2374(4) 0.046(2) Uani 1 1 d . . . . .
N9 N 0.3533(7) 0.4112(4) 0.8779(5) 0.038(2) Uani 1 1 d . . . . .
C36 C 0.1159(8) 0.1784(5) 1.0109(5) 0.033(2) Uani 1 1 d . U . . .
H36 H 0.058894 0.193765 1.001401 0.039 Uiso 1 1 calc R U . . .
O24 O 0.5441(7) 0.1834(4) 0.6324(4) 0.052(2) Uani 1 1 d . . . . .
C12 C 0.2344(5) 0.2292(3) 0.7960(3) 0.0308(15) Uani 1 1 d G U . . .
C11 C 0.2014(5) 0.2222(3) 0.8646(3) 0.0318(15) Uani 1 1 d G U . . .
H11 H 0.161786 0.255052 0.889209 0.038 Uiso 1 1 calc R U . . .
C10 C 0.2265(5) 0.1673(3) 0.8973(2) 0.0286(16) Uani 1 1 d G U . . .
C9 C 0.2845(5) 0.1193(3) 0.8613(3) 0.0287(16) Uani 1 1 d G U . . .
H9 H 0.301619 0.081714 0.883583 0.034 Uiso 1 1 calc R U . . .
C8 C 0.3175(4) 0.1262(3) 0.7927(3) 0.0305(16) Uani 1 1 d G U . . .
C13 C 0.2924(5) 0.1811(3) 0.7600(2) 0.0301(16) Uani 1 1 d G U . . .
H13 H 0.314971 0.185885 0.713162 0.036 Uiso 1 1 calc R U . . .
O19 O 0.7062(6) 0.4711(4) 0.7465(4) 0.041(2) Uani 1 1 d . U . . .
O8 O 0.0794(6) 0.1856(5) 0.6007(4) 0.054(2) Uani 1 1 d . U . . .
N10 N 0.5205(7) 0.3444(5) 0.6428(5) 0.036(2) Uani 1 1 d . . . . .
O11 O 0.1198(6) 0.1688(5) 1.1979(4) 0.055(3) Uani 1 1 d . . . . .
O21 O 0.5360(6) 0.5443(4) 0.7970(5) 0.050(2) Uani 1 1 d . U . . .
O13 O 0.0317(6) 0.2954(4) 1.1522(4) 0.048(2) Uani 1 1 d . . . . .
C60 C 0.4276(5) 0.3130(3) 0.7828(3) 0.0326(16) Uani 1 1 d G U . . .
H60 H 0.402802 0.350815 0.765402 0.039 Uiso 1 1 calc R U . . .
C55 C 0.4039(5) 0.3004(3) 0.8507(3) 0.0345(16) Uani 1 1 d G U . . .
C56 C 0.4402(5) 0.2450(3) 0.8761(2) 0.0324(16) Uani 1 1 d G U . . .
H56 H 0.424009 0.236428 0.922574 0.039 Uiso 1 1 calc R U . . .
C57 C 0.5003(5) 0.2022(3) 0.8336(3) 0.0323(16) Uani 1 1 d G U . . .
C58 C 0.5240(5) 0.2148(3) 0.7656(3) 0.0335(17) Uani 1 1 d G U . . .
H58 H 0.565059 0.185533 0.736574 0.040 Uiso 1 1 calc R U . . .
C59 C 0.4877(5) 0.2702(3) 0.7402(2) 0.0332(16) Uani 1 1 d G U . . .
O16 O 0.3969(5) 0.4388(4) 0.8204(4) 0.0392(19) Uani 1 1 d . . . . .
N12 N 0.5323(6) 0.1453(4) 0.8596(4) 0.029(2) Uani 1 1 d . . . . .
F51 F 0.5577(7) 0.2178(5) 1.0874(7) 0.109(4) Uani 1 1 d . . . . .
C37 C 0.2178(8) 0.1486(5) 1.0591(5) 0.033(2) Uani 1 1 d . U . . .
H37 H 0.244664 0.138210 1.093876 0.039 Uiso 1 1 calc R U . . .
C77 C 0.5621(9) 0.3463(6) 0.5689(6) 0.042(2) Uani 1 1 d . U . . .
O15 O 0.2747(7) 0.2858(4) 0.9850(4) 0.055(2) Uani 1 1 d . . . . .
F6 F -0.0150(8) 0.2560(4) 0.8495(5) 0.090(3) Uani 1 1 d . . . . .
N13 N 0.6172(7) 0.1132(5) 0.8259(5) 0.046(3) Uani 1 1 d . . . . .
C63 C 0.6991(9) 0.3208(6) 0.8073(6) 0.044(2) Uani 1 1 d . U . . .
H63 H 0.743075 0.292654 0.821661 0.053 Uiso 1 1 calc R U . . .
C54 C 0.3506(8) 0.3493(6) 0.8941(6) 0.0372(18) Uani 1 1 d . U . . .
C84 C 0.6169(8) 0.0637(6) 0.8657(6) 0.040(2) Uani 1 1 d . U . . .
H84 H 0.666294 0.030817 0.856126 0.048 Uiso 1 1 calc R U . . .
O20 O 0.6305(6) 0.5060(4) 0.6488(4) 0.049(2) Uani 1 1 d . . . . .
N1 N 0.4268(6) 0.0292(4) 0.7714(5) 0.033(2) Uani 1 1 d . . . . .
F36 F 0.7410(5) 0.2475(4) 0.6640(5) 0.067(2) Uani 1 1 d . . . . .
F2 F 0.1992(7) -0.0336(5) 0.8386(5) 0.093(3) Uani 1 1 d . . . . .
F31 F 0.5347(8) 0.3345(5) 0.9620(4) 0.094(3) Uani 1 1 d . . . . .
F21 F 0.1744(7) 0.1313(7) 1.3432(5) 0.108(4) Uani 1 1 d . . . . .
C49 C 0.2469(9) 0.3990(6) 0.9878(6) 0.045(2) Uani 1 1 d . U . . .
C30 C 0.1488(8) 0.3445(6) 0.6805(6) 0.040(2) Uani 1 1 d . U . . .
F3 F 0.0511(7) -0.0294(5) 0.8954(5) 0.090(3) Uani 1 1 d . . . . .
F30 F -0.1997(7) 0.2268(6) 1.0403(6) 0.099(4) Uani 1 1 d . . . . .
F27 F -0.1214(9) 0.4322(5) 1.1750(7) 0.118(5) Uani 1 1 d . . . . .
C7 C 0.3698(8) 0.0747(6) 0.7521(6) 0.0338(17) Uani 1 1 d . U . . .
C83 C 0.4899(8) 0.1124(5) 0.9158(6) 0.0314(19) Uani 1 1 d . U . . .
H83 H 0.430020 0.124668 0.946907 0.038 Uiso 1 1 calc R U . . .
C44 C -0.0444(9) 0.3289(7) 1.1549(7) 0.049(2) Uani 1 1 d . U . . .
F34 F 0.8364(7) 0.2491(5) 0.7203(5) 0.090(3) Uani 1 1 d . . . . .
C33 C 0.1608(9) 0.3889(6) 0.7306(6) 0.041(2) Uani 1 1 d . U . . .
C86 C 0.5315(9) 0.1142(6) 1.0616(6) 0.042(2) Uani 1 1 d . U . . .
F26 F -0.0596(7) 0.3919(5) 1.2440(5) 0.089(3) Uani 1 1 d . . . . .
F4 F -0.0531(8) 0.1829(5) 0.9221(4) 0.091(3) Uani 1 1 d . . . . .
O6 O 0.0161(6) 0.0867(5) 0.6923(5) 0.058(3) Uani 1 1 d . U . . .
C52 C 0.3053(9) 0.4510(6) 0.9358(6) 0.046(2) Uani 1 1 d . U . . .
C82 C 0.5164(8) 0.2857(6) 0.6706(6) 0.0382(18) Uani 1 1 d . U . . .
C2 C 0.4838(8) -0.0101(6) 0.7142(6) 0.041(2) Uani 1 1 d . U . . .
C35 C 0.2038(8) 0.2836(5) 0.7596(6) 0.0339(17) Uani 1 1 d . U . . .
F50 F 0.4509(9) 0.2108(5) 1.0447(6) 0.106(4) Uani 1 1 d . . . . .
C17 C 0.0284(8) 0.1532(6) 0.8135(6) 0.0341(18) Uani 1 1 d . U . . .
C15 C 0.1031(8) 0.0462(6) 0.8025(6) 0.040(2) Uani 1 1 d . U . . .
C18 C -0.0443(8) 0.1978(6) 0.8608(6) 0.042(2) Uani 1 1 d . U . . .
C45 C -0.1232(9) 0.3118(7) 1.1401(7) 0.049(2) Uani 1 1 d . U . . .
H45 H -0.176552 0.341578 1.145436 0.059 Uiso 1 1 calc R U . . .
C65 C 0.7830(10) 0.2854(7) 0.6922(7) 0.050(3) Uani 1 1 d . U . . .
C5 C 0.4301(8) 0.0076(6) 0.6640(6) 0.040(2) Uani 1 1 d . U . . .
F19 F 0.2553(7) 0.1135(6) 1.2446(5) 0.098(4) Uani 1 1 d . . . . .
F35 F 0.8397(6) 0.3231(5) 0.6455(5) 0.090(3) Uani 1 1 d . . . . .
C48 C 0.2566(11) 0.3995(7) 1.0550(7) 0.058(3) Uani 1 1 d . U . . .
H48A H 0.226115 0.362416 1.082354 0.087 Uiso 1 1 calc R U . . .
H48B H 0.224863 0.438553 1.075392 0.087 Uiso 1 1 calc R U . . .
H48C H 0.325088 0.398008 1.051490 0.087 Uiso 1 1 calc R U . . .
F32 F 0.6446(11) 0.3955(6) 0.9471(6) 0.117(4) Uani 1 1 d . . . . .
C16 C 0.0365(8) 0.0897(6) 0.8391(6) 0.043(2) Uani 1 1 d . U . . .
H16 H -0.004362 0.076752 0.881929 0.052 Uiso 1 1 calc R U . . .
F5 F -0.1277(7) 0.1972(7) 0.8562(7) 0.119(5) Uani 1 1 d . . . . .
C62 C 0.6296(9) 0.3554(6) 0.8523(6) 0.041(2) Uani 1 1 d . U . . .
C87 C 0.6297(8) 0.1018(6) 1.0417(6) 0.043(2) Uani 1 1 d . U . . .
H87 H 0.669393 0.133888 1.045783 0.052 Uiso 1 1 calc R U . . .
F33 F 0.6808(11) 0.2987(7) 0.9364(6) 0.152(7) Uani 1 1 d . . . . .
F25 F 0.0334(7) 0.4224(5) 1.1525(5) 0.094(4) Uani 1 1 d . . . . .
F22 F -0.1522(7) 0.1942(7) 1.4069(5) 0.105(4) Uani 1 1 d . . . . .
C46 C -0.1286(9) 0.2542(7) 1.1180(7) 0.049(2) Uani 1 1 d . U . . .
C64 C 0.7055(8) 0.3265(6) 0.7414(6) 0.041(2) Uani 1 1 d . U . . .
C6 C 0.4935(10) 0.0263(7) 0.5941(7) 0.059(3) Uani 1 1 d . U . . .
H6A H 0.452578 0.040705 0.566756 0.088 Uiso 1 1 calc R U . . .
H6B H 0.534459 -0.010585 0.575247 0.088 Uiso 1 1 calc R U . . .
H6C H 0.534108 0.060804 0.595281 0.088 Uiso 1 1 calc R U . . .
F29 F -0.2837(7) 0.2886(6) 1.1089(7) 0.123(5) Uani 1 1 d . . . . .
C29 C 0.0409(8) 0.3295(6) 0.6927(7) 0.045(3) Uani 1 1 d . U . . .
H29A H 0.038274 0.294853 0.665741 0.068 Uiso 1 1 calc R U . . .
H29B H 0.006236 0.367585 0.680596 0.068 Uiso 1 1 calc R U . . .
H29C H 0.010626 0.316707 0.739538 0.068 Uiso 1 1 calc R U . . .
F28 F -0.2636(8) 0.1891(7) 1.1380(7) 0.122(5) Uani 1 1 d . . . . .
C80 C 0.5498(9) 0.2762(7) 0.5555(6) 0.047(2) Uani 1 1 d . U . . .
C41 C -0.0678(10) 0.1886(8) 1.2922(7) 0.058(3) Uani 1 1 d . U . . .
C31 C 0.1920(10) 0.3607(7) 0.6106(7) 0.056(3) Uani 1 1 d . U . . .
H31A H 0.261916 0.352073 0.598184 0.084 Uiso 1 1 calc R U . . .
H31B H 0.178241 0.405947 0.601012 0.084 Uiso 1 1 calc R U . . .
H31C H 0.164931 0.334993 0.585382 0.084 Uiso 1 1 calc R U . . .
C85 C 0.4925(10) 0.1786(6) 1.0871(7) 0.050(3) Uani 1 1 d . U . . .
C14 C 0.1124(10) -0.0206(7) 0.8335(7) 0.056(3) Uani 1 1 d . U . . .
F23 F -0.2039(11) 0.2512(9) 1.3390(7) 0.180(9) Uani 1 1 d . . . . .
C53 C 0.2422(11) 0.5036(7) 0.9147(8) 0.070(4) Uani 1 1 d . U . . .
H53A H 0.281467 0.528210 0.875717 0.105 Uiso 1 1 calc R U . . .
H53B H 0.214237 0.531816 0.950868 0.105 Uiso 1 1 calc R U . . .
H53C H 0.190246 0.484655 0.904103 0.105 Uiso 1 1 calc R U . . .
F1 F 0.0955(11) -0.0624(5) 0.7977(6) 0.123(5) Uani 1 1 d . . . . .
C51 C 0.3817(11) 0.4778(7) 0.9551(8) 0.067(4) Uani 1 1 d . U . . .
H51A H 0.432296 0.444720 0.954969 0.100 Uiso 1 1 calc R U . . .
H51B H 0.354247 0.493196 0.999455 0.100 Uiso 1 1 calc R U . . .
H51C H 0.409320 0.513179 0.923598 0.100 Uiso 1 1 calc R U . . .
F49 F 0.4248(8) 0.1772(5) 1.1415(6) 0.110(4) Uani 1 1 d . . . . .
C78 C 0.5066(10) 0.3975(7) 0.5379(6) 0.053(3) Uani 1 1 d . U . . .
H78A H 0.437063 0.392136 0.557718 0.080 Uiso 1 1 calc R U . . .
H78B H 0.525130 0.393008 0.490173 0.080 Uiso 1 1 calc R U . . .
H78C H 0.522076 0.439800 0.545911 0.080 Uiso 1 1 calc R U . . .
C47 C -0.2203(10) 0.2402(8) 1.1017(8) 0.058(3) Uani 1 1 d . U . . .
C43 C -0.0478(9) 0.3945(7) 1.1796(7) 0.050(3) Uani 1 1 d . U . . .
C1 C 0.4837(11) -0.0784(7) 0.7389(7) 0.062(3) Uani 1 1 d . U . . .
H1A H 0.515671 -0.083888 0.773000 0.092 Uiso 1 1 calc R U . . .
H1B H 0.518416 -0.104720 0.702251 0.092 Uiso 1 1 calc R U . . .
H1C H 0.417064 -0.091577 0.757769 0.092 Uiso 1 1 calc R U . . .
C81 C 0.4571(10) 0.2659(8) 0.5445(7) 0.060(3) Uani 1 1 d . U . . .
H81A H 0.445504 0.220340 0.550081 0.090 Uiso 1 1 calc R U . . .
H81B H 0.460124 0.282017 0.499604 0.090 Uiso 1 1 calc R U . . .
H81C H 0.404436 0.288727 0.576516 0.090 Uiso 1 1 calc R U . . .
C3 C 0.5844(9) 0.0144(8) 0.6939(7) 0.059(3) Uani 1 1 d . U . . .
H3A H 0.584559 0.057064 0.671879 0.089 Uiso 1 1 calc R U . . .
H3B H 0.629288 -0.014345 0.663442 0.089 Uiso 1 1 calc R U . . .
H3C H 0.604436 0.016313 0.733144 0.089 Uiso 1 1 calc R U . . .
C61 C 0.6237(10) 0.3463(7) 0.9240(7) 0.051(3) Uani 1 1 d . U . . .
C39 C 0.1054(10) 0.1674(8) 1.2585(7) 0.062(3) Uani 1 1 d . U . . .
C4 C 0.3565(10) -0.0391(7) 0.6626(8) 0.060(3) Uani 1 1 d . U . . .
H4A H 0.324010 -0.056291 0.707703 0.091 Uiso 1 1 calc R U . . .
H4B H 0.389296 -0.073995 0.635207 0.091 Uiso 1 1 calc R U . . .
H4C H 0.308659 -0.017134 0.644175 0.091 Uiso 1 1 calc R U . . .
C32 C 0.0775(10) 0.4328(7) 0.7619(7) 0.058(3) Uani 1 1 d . U . . .
H32A H 0.023367 0.407906 0.789463 0.087 Uiso 1 1 calc R U . . .
H32B H 0.058016 0.458337 0.727421 0.087 Uiso 1 1 calc R U . . .
H32C H 0.096191 0.460993 0.789295 0.087 Uiso 1 1 calc R U . . .
C79 C 0.6332(11) 0.2460(8) 0.5054(7) 0.066(3) Uani 1 1 d . U . . .
H79A H 0.693483 0.257690 0.511179 0.099 Uiso 1 1 calc R U . . .
H79B H 0.632101 0.260841 0.461034 0.099 Uiso 1 1 calc R U . . .
H79C H 0.629022 0.199621 0.511070 0.099 Uiso 1 1 calc R U . . .
C42 C -0.1628(11) 0.1973(9) 1.3481(7) 0.063(3) Uani 1 1 d . U . . .
C74 C 0.4311(13) 0.5736(9) 0.7003(10) 0.078(3) Uani 1 1 d . U . . .
C50 C 0.1400(10) 0.3985(7) 0.9922(7) 0.061(3) Uani 1 1 d . U . . .
H50A H 0.135158 0.395263 0.947962 0.091 Uiso 1 1 calc R U . . .
H50B H 0.106476 0.438033 1.010242 0.091 Uiso 1 1 calc R U . . .
H50C H 0.110376 0.362040 1.021084 0.091 Uiso 1 1 calc R U . . .
C40 C 0.0177(10) 0.1757(8) 1.3091(7) 0.060(3) Uani 1 1 d . U . . .
H40 H 0.015718 0.172573 1.354073 0.072 Uiso 1 1 calc R U . . .
F20 F 0.2405(9) 0.2054(7) 1.2711(8) 0.129(5) Uani 1 1 d . . . . .
F24 F -0.2228(9) 0.1544(10) 1.3504(6) 0.163(7) Uani 1 1 d . . . . .
C38 C 0.1939(11) 0.1540(9) 1.2804(7) 0.063(3) Uani 1 1 d . U . . .
C34 C 0.2566(10) 0.4241(7) 0.6997(8) 0.062(3) Uani 1 1 d . U . . .
H34A H 0.270509 0.446018 0.733994 0.093 Uiso 1 1 calc R U . . .
H34B H 0.249925 0.455294 0.664658 0.093 Uiso 1 1 calc R U . . .
H34C H 0.309527 0.393130 0.681165 0.093 Uiso 1 1 calc R U . . .
C76 C 0.6694(10) 0.3644(7) 0.5507(7) 0.058(3) Uani 1 1 d . U . . .
H76A H 0.671984 0.405499 0.568109 0.086 Uiso 1 1 calc R U . . .
H76B H 0.698575 0.367489 0.502570 0.086 Uiso 1 1 calc R U . . .
H76C H 0.705062 0.331607 0.570049 0.086 Uiso 1 1 calc R U . . .
C67 C 0.7516(13) 0.5197(9) 0.7259(9) 0.082(3) Uani 1 1 d D U . . .
C69 C 0.6811(14) 0.5491(9) 0.6307(10) 0.085(3) Uani 1 1 d . U . . .
C72 C 0.5087(14) 0.5996(9) 0.7849(10) 0.084(3) Uani 1 1 d . U . . .
F45 F 0.4929(10) 0.6405(5) 0.8858(5) 0.114(4) Uani 1 1 d . . . . .
F40 F 0.7166(10) 0.5479(5) 0.5196(5) 0.111(4) Uani 1 1 d . . . . .
F48 F 0.3817(9) 0.6598(6) 0.6424(8) 0.153(7) Uani 1 1 d . . . . .
F46 F 0.3392(12) 0.5704(7) 0.6331(9) 0.149(6) Uani 1 1 d . U . . .
F37 F 0.8379(13) 0.4980(10) 0.8060(8) 0.185(9) Uani 1 1 d . . . . .
F41 F 0.6126(11) 0.6223(7) 0.5787(8) 0.148(6) Uani 1 1 d . . . . .
F42 F 0.7576(11) 0.6277(6) 0.5515(6) 0.133(5) Uani 1 1 d . . . . .
C75 C 0.3583(14) 0.6063(9) 0.6730(11) 0.083(3) Uani 1 1 d . U . . .
C70 C 0.7031(14) 0.5835(9) 0.5708(10) 0.082(3) Uani 1 1 d . U . . .
F44 F 0.5141(15) 0.7001(9) 0.7976(8) 0.197(9) Uani 1 1 d . U . . .
C71 C 0.5400(16) 0.6481(9) 0.8244(11) 0.084(3) Uani 1 1 d . U . . .
C66 C 0.8405(14) 0.5236(10) 0.7499(11) 0.080(4) Uani 1 1 d . U . . .
F43 F 0.6175(14) 0.6574(13) 0.8185(11) 0.235(12) Uani 1 1 d . U . . .
C73 C 0.4557(14) 0.6200(9) 0.7391(10) 0.087(3) Uani 1 1 d . U . . .
H73 H 0.436739 0.663700 0.734250 0.104 Uiso 1 1 calc R U . . .
F47 F 0.2747(12) 0.6142(11) 0.7127(11) 0.220(9) Uani 1 1 d . U . . .
O26 O 0.6379(6) -0.0021(4) 1.0074(4) 0.045(2) Uani 1 1 d . . . . .
F52 F 0.8274(5) 0.0861(4) 1.0086(5) 0.071(3) Uani 1 1 d . . . . .
C88 C 0.6733(8) 0.0460(6) 1.0165(6) 0.041(2) Uani 1 1 d . U . . .
C89 C 0.7849(9) 0.0399(6) 0.9944(7) 0.047(3) Uani 1 1 d . U . . .
F38 F 0.8715(16) 0.5786(10) 0.7392(12) 0.208(10) Uani 1 1 d . . . . .
F39 F 0.9061(11) 0.4969(16) 0.7106(10) 0.274(16) Uani 1 1 d . . . . .
F53 F 0.8151(5) -0.0145(4) 1.0219(5) 0.068(3) Uani 1 1 d . . . . .
F54 F 0.8185(6) 0.0351(6) 0.9301(5) 0.091(3) Uani 1 1 d . . . . .
F13 F 0.4338(8) 0.1558(7) 0.4430(6) 0.119(5) Uani 1 1 d . . . . .
C24 C 0.3519(13) 0.1745(10) 0.4387(8) 0.075(3) Uani 1 1 d . U . . .
F7 F 0.2471(11) -0.0581(7) 0.5227(8) 0.148(6) Uani 1 1 d . . . . .
F18 F -0.0025(12) 0.2748(8) 0.5327(7) 0.143(5) Uani 1 1 d . U . . .
F15 F 0.3544(17) 0.2348(7) 0.4347(11) 0.214(10) Uani 1 1 d . . . . .
F11 F -0.1618(10) 0.0533(13) 0.7573(9) 0.227(13) Uani 1 1 d . . . . .
C19 C 0.1758(19) -0.0228(15) 0.5228(15) 0.119(4) Uani 1 1 d . U . . .
C28 C -0.0051(17) 0.2149(14) 0.5256(11) 0.100(4) Uani 1 1 d . U . . .
F16 F 0.0316(17) 0.2024(14) 0.4674(8) 0.268(14) Uani 1 1 d . . . . .
F10 F -0.0969(16) -0.0171(11) 0.704(2) 0.311(19) Uani 1 1 d . U . . .
F14 F 0.3396(8) 0.1571(8) 0.3866(5) 0.127(5) Uani 1 1 d . . . . .
F12 F -0.1816(11) 0.0289(11) 0.6719(9) 0.196(9) Uani 1 1 d . . . . .
F17 F -0.0853(15) 0.2057(16) 0.5381(15) 0.325(19) Uani 1 1 d . U . . .
C68 C 0.7578(14) 0.5578(9) 0.6638(8) 0.088(3) Uani 1 1 d D U . . .
H68 H 0.807557 0.586839 0.644988 0.105 Uiso 1 1 calc R U . . .
C25 C 0.2750(14) 0.1506(11) 0.5009(11) 0.097(4) Uani 1 1 d . U . . .
C22 C -0.0345(15) 0.0692(11) 0.6626(12) 0.114(4) Uani 1 1 d D U . . .
C21 C 0.0222(13) 0.0235(12) 0.6134(11) 0.123(4) Uani 1 1 d D U . . .
H21 H -0.013263 -0.008284 0.603878 0.148 Uiso 1 1 calc R U . . .
C26 C 0.1860(13) 0.1996(12) 0.4848(9) 0.106(4) Uani 1 1 d D U . . .
H26 H 0.194403 0.223753 0.444030 0.127 Uiso 1 1 calc R U . . .
F8 F 0.1061(19) -0.0514(12) 0.5358(18) 0.300(16) Uani 1 1 d . U . . .
C23 C -0.1299(17) 0.0450(14) 0.7023(14) 0.113(4) Uani 1 1 d . U . . .
F9 F 0.1832(19) -0.0054(13) 0.4633(13) 0.237(9) Uani 1 1 d . U . . .
C20 C 0.1296(13) 0.0216(13) 0.5770(12) 0.115(4) Uani 1 1 d D U . . .
C27 C 0.0954(12) 0.2008(11) 0.5399(9) 0.097(3) Uani 1 1 d D U . . .

loop_
_atom_site_aniso_label
_atom_site_aniso_U_11
_atom_site_aniso_U_22
_atom_site_aniso_U_33
_atom_site_aniso_U_23
_atom_site_aniso_U_13
_atom_site_aniso_U_12
Ho1 0.0335(3) 0.0531(4) 0.0291(3) -0.0118(2) -0.0129(2) 0.0030(2)
Ho2 0.0413(3) 0.0364(3) 0.0345(3) 0.0012(2) -0.0158(2) -0.0018(2)
Cu2 0.0248(9) 0.0292(10) 0.0331(11) 0.0063(8) -0.0104(8) 0.0003(7)
Cu1 0.0310(7) 0.0539(9) 0.0243(8) -0.0095(6) -0.0065(6) 0.0031(6)
O2 0.030(4) 0.070(6) 0.009(4) -0.011(4) -0.005(3) -0.002(4)
N14 0.023(4) 0.032(5) 0.032(5) 0.009(4) -0.006(4) 0.003(4)
O14 0.029(4) 0.057(5) 0.037(5) -0.019(4) -0.011(3) 0.011(4)
N7 0.036(5) 0.053(6) 0.020(5) -0.004(4) -0.011(4) 0.001(4)
N11 0.042(6) 0.052(7) 0.028(6) -0.007(5) -0.013(4) -0.006(5)
O5 0.051(5) 0.067(6) 0.068(7) -0.030(5) -0.033(5) 0.003(5)
N4 0.041(5) 0.028(5) 0.028(5) 0.001(4) -0.013(4) 0.001(4)
O25 0.045(5) 0.050(5) 0.044(5) 0.002(4) -0.018(4) -0.009(4)
O1 0.050(5) 0.053(5) 0.040(5) -0.015(4) -0.024(4) 0.024(4)
O4 0.029(4) 0.049(5) 0.023(4) -0.009(3) -0.008(3) 0.002(3)
O3 0.035(4) 0.041(5) 0.051(6) -0.002(4) -0.010(4) -0.001(4)
O9 0.044(4) 0.042(5) 0.026(4) -0.005(4) -0.014(3) 0.002(4)
N5 0.028(5) 0.038(5) 0.019(5) 0.000(4) -0.004(4) 0.004(4)
N3 0.034(5) 0.037(5) 0.025(5) -0.004(4) -0.008(4) 0.001(4)
O22 0.043(5) 0.033(5) 0.061(6) 0.004(4) -0.022(4) -0.001(4)
N8 0.047(6) 0.043(6) 0.021(5) 0.001(4) -0.002(4) -0.001(5)
O10 0.064(6) 0.032(4) 0.054(6) -0.014(4) -0.029(5) 0.012(4)
N6 0.043(5) 0.030(5) 0.028(5) 0.009(4) -0.023(4) 0.006(4)
O23 0.050(5) 0.037(5) 0.034(5) -0.007(4) -0.017(4) -0.001(4)
O18 0.040(4) 0.050(5) 0.034(5) 0.001(4) -0.012(4) -0.002(4)
N2 0.028(5) 0.043(5) 0.024(5) -0.010(4) -0.008(4) 0.007(4)
O17 0.048(5) 0.047(5) 0.038(5) -0.003(4) -0.019(4) 0.005(4)
O7 0.045(5) 0.063(6) 0.019(4) -0.005(4) -0.011(4) 0.010(4)
O12 0.036(4) 0.062(6) 0.040(5) -0.012(4) -0.013(4) 0.009(4)
N9 0.047(6) 0.033(5) 0.030(6) 0.003(4) -0.010(4) 0.000(4)
C36 0.030(4) 0.041(4) 0.026(4) -0.007(4) -0.006(3) 0.005(4)
O24 0.067(6) 0.047(6) 0.045(6) -0.021(4) -0.016(5) 0.003(4)
C12 0.032(3) 0.036(3) 0.027(3) -0.003(3) -0.011(2) -0.002(3)
C11 0.031(3) 0.038(3) 0.027(3) -0.005(3) -0.009(2) 0.001(3)
C10 0.026(3) 0.036(3) 0.024(3) -0.005(3) -0.009(3) 0.003(3)
C9 0.026(3) 0.036(3) 0.026(3) -0.004(3) -0.011(3) -0.001(3)
C8 0.028(3) 0.040(3) 0.026(3) -0.007(3) -0.011(3) 0.000(3)
C13 0.027(3) 0.038(3) 0.027(3) -0.006(3) -0.010(3) -0.002(3)
O19 0.042(4) 0.037(4) 0.052(5) 0.013(4) -0.029(4) -0.002(3)
O8 0.048(5) 0.081(6) 0.034(5) -0.023(4) -0.016(4) 0.024(4)
N10 0.041(5) 0.044(6) 0.029(5) -0.001(4) -0.019(4) -0.002(4)
O11 0.040(5) 0.097(8) 0.023(5) -0.014(5) -0.005(4) 0.010(5)
O21 0.049(5) 0.041(5) 0.057(6) -0.003(4) -0.015(4) 0.001(4)
O13 0.035(4) 0.066(6) 0.048(6) -0.007(4) -0.019(4) 0.001(4)
C60 0.032(3) 0.037(3) 0.029(3) -0.001(3) -0.011(3) -0.001(3)
C55 0.035(3) 0.039(3) 0.031(3) -0.001(3) -0.012(3) -0.001(3)
C56 0.031(3) 0.037(3) 0.028(3) -0.001(3) -0.008(3) 0.000(3)
C57 0.031(3) 0.036(3) 0.030(3) -0.001(3) -0.011(3) -0.002(3)
C58 0.032(3) 0.037(3) 0.030(3) -0.003(3) -0.008(3) -0.001(3)
C59 0.034(3) 0.039(3) 0.028(3) -0.002(3) -0.012(3) -0.004(3)
O16 0.035(4) 0.044(5) 0.036(5) 0.004(4) -0.010(4) 0.004(3)
N12 0.032(5) 0.029(5) 0.022(5) -0.001(4) -0.005(4) 0.006(4)
F51 0.062(6) 0.078(7) 0.206(13) -0.073(8) -0.051(7) 0.002(5)
C37 0.033(5) 0.042(5) 0.022(5) -0.007(4) -0.008(4) 0.007(4)
C77 0.043(4) 0.056(5) 0.028(4) 0.004(4) -0.014(4) -0.001(4)
O15 0.072(6) 0.039(5) 0.041(5) -0.002(4) 0.000(5) 0.004(4)
F6 0.112(8) 0.056(6) 0.071(7) -0.019(5) 0.017(6) 0.005(5)
N13 0.039(6) 0.053(7) 0.035(6) 0.013(5) -0.001(5) 0.006(5)
C63 0.043(4) 0.046(5) 0.048(5) -0.004(4) -0.021(4) 0.003(4)
C54 0.038(3) 0.040(3) 0.034(3) -0.002(3) -0.013(3) 0.001(3)
C84 0.036(4) 0.038(5) 0.041(5) 0.000(4) -0.007(4) 0.007(4)
O20 0.042(5) 0.058(6) 0.043(5) 0.008(4) -0.008(4) -0.021(4)
N1 0.029(5) 0.040(5) 0.029(5) -0.005(4) -0.009(4) 0.015(4)
F36 0.042(4) 0.077(6) 0.086(6) -0.039(5) -0.021(4) 0.012(4)
F2 0.080(7) 0.076(7) 0.104(8) 0.024(6) -0.014(6) 0.019(5)
F31 0.128(9) 0.125(9) 0.030(5) 0.012(5) -0.029(5) -0.003(7)
F21 0.082(7) 0.197(13) 0.046(6) 0.004(7) -0.030(5) 0.012(7)
C49 0.049(4) 0.046(4) 0.037(4) -0.005(4) -0.010(4) 0.001(4)
C30 0.039(4) 0.044(4) 0.038(4) 0.004(4) -0.017(4) 0.002(4)
F3 0.078(6) 0.073(6) 0.093(8) 0.032(6) -0.001(5) -0.002(5)
F30 0.069(6) 0.145(10) 0.108(9) -0.067(8) -0.054(6) 0.030(6)
F27 0.133(10) 0.055(6) 0.207(14) -0.032(7) -0.111(10) 0.021(6)
C7 0.031(3) 0.043(3) 0.029(3) -0.010(3) -0.010(3) 0.005(3)
C83 0.028(3) 0.034(4) 0.031(4) 0.000(3) -0.008(3) -0.003(3)
C44 0.043(5) 0.057(5) 0.050(5) -0.017(4) -0.019(4) 0.005(4)
F34 0.074(6) 0.113(8) 0.089(7) -0.028(6) -0.040(5) 0.056(6)
C33 0.042(4) 0.044(4) 0.040(4) 0.002(4) -0.019(4) 0.000(4)
C86 0.042(4) 0.043(4) 0.041(4) 0.003(4) -0.012(4) -0.003(4)
F26 0.102(7) 0.093(7) 0.071(7) -0.038(6) -0.014(6) -0.010(6)
F4 0.114(8) 0.099(7) 0.039(5) -0.008(5) 0.001(5) 0.021(6)
O6 0.045(5) 0.081(7) 0.057(6) -0.024(5) -0.023(4) -0.004(5)
C52 0.050(4) 0.046(4) 0.038(4) -0.006(4) -0.009(4) 0.008(4)
C82 0.038(3) 0.045(3) 0.031(3) 0.002(3) -0.011(3) -0.004(3)
C2 0.039(4) 0.053(4) 0.033(4) -0.017(4) -0.013(4) 0.013(4)
C35 0.033(3) 0.040(3) 0.030(3) -0.002(3) -0.011(3) 0.000(3)
F50 0.170(11) 0.058(6) 0.108(9) -0.006(6) -0.076(8) 0.029(6)
C17 0.029(3) 0.043(4) 0.031(4) -0.001(3) -0.010(3) -0.003(3)
C15 0.036(3) 0.048(4) 0.036(4) -0.001(3) -0.009(3) -0.005(3)
C18 0.036(4) 0.048(5) 0.036(4) 0.001(4) 0.000(4) -0.005(4)
C45 0.046(5) 0.057(5) 0.048(5) -0.023(4) -0.017(4) 0.008(4)
C65 0.046(5) 0.058(5) 0.051(5) -0.006(5) -0.021(4) 0.007(5)
C5 0.038(4) 0.053(4) 0.031(4) -0.016(4) -0.013(4) 0.010(4)
F19 0.063(6) 0.153(10) 0.080(7) 0.002(7) -0.037(5) 0.031(6)
F35 0.049(5) 0.113(8) 0.091(8) -0.013(6) 0.000(5) 0.010(5)
C48 0.067(6) 0.058(6) 0.043(6) -0.009(5) -0.012(5) 0.012(5)
F32 0.205(13) 0.102(9) 0.080(8) -0.012(6) -0.085(9) -0.038(9)
C16 0.034(4) 0.051(5) 0.040(5) 0.002(4) -0.004(4) -0.007(4)
F5 0.059(6) 0.166(12) 0.150(11) -0.078(9) -0.050(7) 0.046(7)
C62 0.044(4) 0.042(4) 0.042(4) -0.004(4) -0.019(3) -0.005(4)
C87 0.038(4) 0.045(5) 0.046(5) 0.002(4) -0.013(4) -0.003(4)
F33 0.202(14) 0.197(14) 0.072(8) -0.042(8) -0.086(9) 0.131(12)
F25 0.096(7) 0.070(6) 0.095(8) -0.031(5) 0.014(6) -0.039(5)
F22 0.074(6) 0.187(12) 0.041(6) -0.029(6) 0.003(5) 0.016(7)
C46 0.045(5) 0.058(5) 0.048(5) -0.026(4) -0.017(4) 0.007(4)
C64 0.039(4) 0.042(4) 0.041(4) -0.006(3) -0.013(3) -0.003(3)
C6 0.060(6) 0.070(6) 0.039(6) -0.020(5) -0.008(5) 0.019(6)
F29 0.074(7) 0.130(10) 0.209(14) -0.109(10) -0.094(8) 0.057(6)
C29 0.035(5) 0.052(6) 0.049(6) 0.001(5) -0.018(5) 0.006(5)
F28 0.073(7) 0.162(12) 0.150(12) 0.006(10) -0.058(7) -0.049(8)
C80 0.048(4) 0.059(5) 0.033(4) 0.000(4) -0.013(4) 0.000(4)
C41 0.050(5) 0.090(6) 0.031(5) -0.010(5) -0.012(4) 0.006(5)
C31 0.052(6) 0.059(6) 0.051(6) 0.021(5) -0.015(5) -0.002(5)
C85 0.048(5) 0.049(5) 0.051(5) -0.003(5) -0.014(5) -0.002(5)
C14 0.051(6) 0.060(6) 0.051(6) 0.007(5) -0.009(5) -0.007(5)
F23 0.141(12) 0.239(19) 0.103(10) -0.013(11) 0.011(8) 0.141(13)
C53 0.074(7) 0.056(6) 0.055(7) 0.003(6) 0.007(6) 0.021(6)
F1 0.240(15) 0.047(6) 0.099(9) 0.004(6) -0.073(10) -0.039(8)
C51 0.074(7) 0.060(7) 0.056(7) -0.023(6) -0.001(6) -0.005(6)
F49 0.104(8) 0.096(8) 0.093(8) -0.014(6) 0.021(7) 0.003(6)
C78 0.059(6) 0.068(6) 0.031(6) 0.005(5) -0.016(5) 0.003(5)
C47 0.048(5) 0.068(6) 0.060(6) -0.023(5) -0.016(5) 0.011(5)
C43 0.047(5) 0.059(6) 0.048(6) -0.018(5) -0.018(5) 0.008(5)
C1 0.064(6) 0.066(6) 0.052(6) -0.015(6) -0.017(5) 0.017(6)
C81 0.065(6) 0.075(7) 0.046(6) 0.003(6) -0.026(5) -0.006(6)
C3 0.049(6) 0.080(7) 0.048(6) -0.021(6) -0.015(5) 0.015(6)
C61 0.055(5) 0.052(5) 0.047(5) -0.007(5) -0.018(5) 0.002(5)
C39 0.050(5) 0.097(7) 0.036(5) -0.008(5) -0.011(5) 0.004(5)
C4 0.056(6) 0.058(6) 0.065(7) -0.027(6) -0.013(6) 0.009(6)
C32 0.061(6) 0.054(6) 0.062(6) 0.003(6) -0.027(5) 0.006(5)
C79 0.072(7) 0.074(7) 0.040(6) 0.002(6) -0.004(5) 0.006(6)
C42 0.055(6) 0.098(8) 0.029(6) -0.008(6) -0.005(5) 0.007(6)
C74 0.087(6) 0.066(6) 0.090(6) 0.008(5) -0.045(5) -0.004(5)
C50 0.058(6) 0.064(7) 0.052(7) -0.008(6) -0.007(6) 0.006(6)
C40 0.052(5) 0.098(7) 0.030(5) -0.008(5) -0.011(4) 0.002(5)
F20 0.101(9) 0.144(12) 0.174(14) -0.004(10) -0.087(9) -0.027(8)
F24 0.089(8) 0.29(2) 0.089(10) -0.059(11) 0.033(7) -0.081(12)
C38 0.054(6) 0.100(7) 0.035(5) -0.005(5) -0.016(5) 0.003(6)
C34 0.063(6) 0.060(7) 0.067(7) 0.017(6) -0.029(6) -0.018(6)
C76 0.059(6) 0.073(7) 0.041(6) 0.004(6) -0.015(5) -0.016(6)
C67 0.081(5) 0.079(5) 0.090(5) 0.009(5) -0.032(4) -0.015(4)
C69 0.093(5) 0.076(5) 0.086(5) 0.005(4) -0.029(4) -0.013(4)
C72 0.091(5) 0.072(5) 0.092(6) 0.005(5) -0.033(5) -0.004(5)
F45 0.172(12) 0.089(8) 0.065(7) -0.030(6) -0.013(7) 0.008(8)
F40 0.164(11) 0.091(8) 0.057(7) -0.002(6) 0.002(7) -0.045(8)
F48 0.110(9) 0.125(10) 0.216(16) 0.110(11) -0.069(10) -0.005(8)
F46 0.181(12) 0.144(11) 0.174(12) 0.056(9) -0.140(10) -0.038(9)
F37 0.226(18) 0.26(2) 0.104(11) 0.046(12) -0.083(12) -0.145(16)
F41 0.153(12) 0.135(12) 0.188(15) 0.007(11) -0.111(12) 0.033(10)
F42 0.188(13) 0.111(9) 0.090(9) 0.021(7) -0.021(9) -0.079(10)
C75 0.085(6) 0.070(6) 0.091(7) 0.011(6) -0.031(6) 0.005(6)
C70 0.085(6) 0.073(6) 0.084(7) 0.016(6) -0.022(6) -0.018(6)
F44 0.26(2) 0.192(16) 0.124(13) 0.005(11) -0.071(14) 0.107(15)
C71 0.093(7) 0.063(7) 0.092(8) -0.008(6) -0.024(7) -0.003(6)
C66 0.076(7) 0.087(7) 0.084(7) 0.003(7) -0.036(6) -0.028(6)
F43 0.140(13) 0.36(3) 0.24(2) 0.03(2) -0.086(15) -0.113(18)
C73 0.095(6) 0.074(5) 0.091(6) 0.005(5) -0.032(5) 0.000(5)
F47 0.119(10) 0.273(17) 0.200(15) 0.027(13) 0.024(10) 0.041(11)
O26 0.040(5) 0.044(5) 0.054(6) 0.014(4) -0.019(4) -0.015(4)
F52 0.047(4) 0.048(5) 0.120(8) 0.009(5) -0.030(5) -0.017(4)
C88 0.039(4) 0.043(4) 0.041(4) 0.008(4) -0.013(4) -0.001(4)
C89 0.041(5) 0.048(5) 0.046(5) 0.006(5) -0.008(4) -0.005(4)
F38 0.22(2) 0.209(19) 0.27(2) 0.065(18) -0.188(19) -0.124(17)
F39 0.088(10) 0.49(4) 0.168(18) 0.04(2) 0.012(10) 0.140(18)
F53 0.039(4) 0.064(5) 0.095(7) 0.022(5) -0.021(4) -0.003(4)
F54 0.042(5) 0.148(10) 0.063(6) 0.015(6) 0.005(4) -0.005(5)
F13 0.074(7) 0.186(13) 0.091(9) -0.061(9) -0.007(6) -0.001(8)
C24 0.072(7) 0.115(8) 0.052(7) -0.032(6) -0.039(5) 0.024(7)
F7 0.133(11) 0.131(12) 0.176(15) -0.061(11) -0.044(10) 0.047(10)
F18 0.187(14) 0.155(10) 0.106(10) -0.004(9) -0.086(10) 0.041(11)
F15 0.35(3) 0.087(10) 0.27(2) 0.070(13) -0.20(2) -0.059(14)
F11 0.097(10) 0.44(4) 0.131(14) -0.144(18) 0.031(9) -0.100(16)
C19 0.098(8) 0.140(9) 0.130(8) -0.057(7) -0.035(8) -0.019(7)
C28 0.095(7) 0.147(8) 0.066(7) -0.022(7) -0.043(6) 0.040(8)
F16 0.30(3) 0.42(4) 0.072(11) -0.134(17) -0.031(13) 0.09(2)
F10 0.149(17) 0.145(12) 0.60(6) 0.00(3) -0.06(3) -0.059(12)
F14 0.100(8) 0.236(16) 0.056(7) -0.068(8) -0.014(6) -0.048(9)
F12 0.119(11) 0.34(3) 0.167(15) 0.057(16) -0.099(11) -0.118(15)
F17 0.125(11) 0.40(4) 0.38(4) -0.22(3) 0.069(18) -0.06(2)
C68 0.087(6) 0.083(6) 0.091(6) 0.006(5) -0.027(5) -0.017(5)
C25 0.085(6) 0.134(7) 0.081(6) -0.025(5) -0.036(5) 0.005(5)
C22 0.099(6) 0.144(7) 0.116(7) -0.048(6) -0.041(5) -0.033(6)
C21 0.103(7) 0.149(8) 0.128(8) -0.051(7) -0.037(6) -0.024(7)
C26 0.098(6) 0.143(7) 0.076(6) -0.027(6) -0.028(5) 0.026(6)
F8 0.24(2) 0.23(2) 0.48(5) 0.04(3) -0.17(3) -0.15(2)
C23 0.090(8) 0.148(9) 0.120(9) -0.061(8) -0.037(7) -0.039(7)
F9 0.251(13) 0.259(13) 0.194(10) -0.003(9) -0.070(9) 0.012(9)
C20 0.102(6) 0.143(7) 0.117(7) -0.048(6) -0.044(6) -0.019(6)
C27 0.091(6) 0.133(7) 0.067(6) -0.022(6) -0.029(6) 0.033(6)

loop_
_atom_type_symbol
_atom_type_description
_atom_type_scat_dispersion_real
_atom_type_scat_dispersion_imag
_atom_type_scat_source
C C 0.0033 0.0016 'International Tables Vol C Tables 4.2.6.8 and 6.1.1.4'
H H 0.0000 0.0000 'International Tables Vol C Tables 4.2.6.8 and 6.1.1.4'
Cu Cu 0.3201 1.2651 'International Tables Vol C Tables 4.2.6.8 and 6.1.1.4'
F F 0.0171 0.0103 'International Tables Vol C Tables 4.2.6.8 and 6.1.1.4'
Ho Ho -0.2175 4.6783 'International Tables Vol C Tables 4.2.6.8 and 6.1.1.4'
N N 0.0061 0.0033 'International Tables Vol C Tables 4.2.6.8 and 6.1.1.4'
O O 0.0106 0.0060 'International Tables Vol C Tables 4.2.6.8 and 6.1.1.4'

loop_
_geom_angle_atom_site_label_1
_geom_angle_atom_site_label_2
_geom_angle_atom_site_label_3
_geom_angle
_geom_angle_site_symmetry_1
_geom_angle_site_symmetry_3
_geom_angle_publ_flag
O2 Ho1 O4 115.1(2) . . ?
O2 Ho1 O9 83.7(3) . . ?
O2 Ho1 O7 70.0(3) . . ?
O5 Ho1 O2 85.8(3) . . ?
O5 Ho1 O4 143.7(3) . . ?
O5 Ho1 O3 86.5(3) . . ?
O5 Ho1 O9 144.1(3) . . ?
O5 Ho1 O7 72.1(3) . . ?
O5 Ho1 O6 73.2(3) . . ?
O4 Ho1 O9 70.8(3) . . ?
O4 Ho1 O7 141.4(3) . . ?
O3 Ho1 O2 71.8(3) . . ?
O3 Ho1 O4 73.7(3) . . ?
O3 Ho1 O9 121.9(3) . . ?
O3 Ho1 O7 137.1(3) . . ?
O3 Ho1 O6 72.1(3) . . ?
O7 Ho1 O9 72.0(3) . . ?
O8 Ho1 O2 142.4(3) . . ?
O8 Ho1 O5 87.2(3) . . ?
O8 Ho1 O4 91.6(3) . . ?
O8 Ho1 O3 144.5(3) . . ?
O8 Ho1 O9 80.7(3) . . ?
O8 Ho1 O7 72.7(3) . . ?
O8 Ho1 O6 72.6(4) . . ?
O6 Ho1 O2 139.0(3) . . ?
O6 Ho1 O4 71.8(3) . . ?
O6 Ho1 O9 132.8(3) . . ?
O6 Ho1 O7 131.4(3) . . ?
O23 Ho2 O22 70.9(3) . . ?
O18 Ho2 O22 140.1(3) . . ?
O18 Ho2 O23 71.4(3) . . ?
O18 Ho2 O17 73.9(3) . . ?
O17 Ho2 O22 139.1(3) . . ?
O17 Ho2 O23 121.1(3) . . ?
O19 Ho2 O22 129.9(3) . . ?
O19 Ho2 O23 131.2(3) . . ?
O19 Ho2 O18 70.3(3) . . ?
O19 Ho2 O17 74.7(3) . . ?
O21 Ho2 O22 73.0(3) . . ?
O21 Ho2 O23 143.9(3) . . ?
O21 Ho2 O18 142.9(3) . . ?
O21 Ho2 O17 87.7(3) . . ?
O21 Ho2 O19 73.9(3) . . ?
O21 Ho2 O16 81.8(3) . . ?
O21 Ho2 O20 87.5(3) . . ?
O16 Ho2 O22 69.6(3) . . ?
O16 Ho2 O23 86.7(3) . . ?
O16 Ho2 O18 120.6(3) . . ?
O16 Ho2 O17 72.2(3) . . ?
O16 Ho2 O19 139.3(3) . . ?
O20 Ho2 O22 71.1(3) . . ?
O20 Ho2 O23 80.0(3) . . ?
O20 Ho2 O18 89.8(3) . . ?
O20 Ho2 O17 145.3(3) . . ?
O20 Ho2 O19 71.0(3) . . ?
O20 Ho2 O16 140.7(3) . . ?
N14 Cu2 N14 180.0 . 2_657 ?
N14 Cu2 O25 91.8(4) . 2_657 ?
N14 Cu2 O25 91.8(4) 2_657 . ?
N14 Cu2 O25 88.2(4) 2_657 2_657 ?
N14 Cu2 O25 88.2(4) . . ?
N14 Cu2 O26 90.7(3) . 2_657 ?
N14 Cu2 O26 89.3(3) . . ?
N14 Cu2 O26 89.3(3) 2_657 2_657 ?
N14 Cu2 O26 90.7(3) 2_657 . ?
O25 Cu2 O25 180.0 2_657 . ?
O26 Cu2 O25 87.0(3) 2_657 2_657 ?
O26 Cu2 O25 93.0(3) 2_657 . ?
O26 Cu2 O25 93.0(3) . 2_657 ?
O26 Cu2 O25 87.0(3) . . ?
O26 Cu2 O26 180.0 2_657 . ?
O14 Cu1 N7 89.8(3) . . ?
O14 Cu1 O12 87.8(3) . . ?
O14 Cu1 O13 87.5(3) . . ?
N7 Cu1 O13 103.4(4) . . ?
O12 Cu1 N7 166.3(4) . . ?
O12 Cu1 O13 90.0(3) . . ?
O11 Cu1 O14 174.7(4) . . ?
O11 Cu1 N7 89.1(4) . . ?
O11 Cu1 O12 92.0(3) . . ?
O11 Cu1 O13 97.7(4) . . ?
N2 O2 Ho1 138.1(6) . . ?
C84 N14 Cu2 133.8(7) . . ?
C83 N14 Cu2 122.5(7) . . ?
C83 N14 C84 103.6(9) . . ?
C46 O14 Cu1 121.8(8) . . ?
C36 N7 Cu1 126.9(8) . . ?
C36 N7 C37 104.7(9) . . ?
C37 N7 Cu1 128.1(8) . . ?
O24 N11 C82 124.9(10) . . ?
O24 N11 C80 122.3(10) . . ?
C82 N11 C80 111.7(10) . . ?
C20 O5 Ho1 136.4(12) . . ?
O10 N4 C33 123.7(9) . . ?
O10 N4 C35 124.1(9) . . ?
C35 N4 C33 111.6(10) . . ?
C86 O25 Cu2 118.9(8) . . ?
C17 O4 Ho1 132.3(7) . . ?
C15 O3 Ho1 132.3(8) . . ?
N3 O9 Ho1 138.9(6) . . ?
N6 N5 C10 120.7(7) . . ?
C36 N5 N6 109.0(9) . . ?
C36 N5 C10 130.0(9) . . ?
O9 N3 C30 120.5(9) . . ?
O9 N3 C35 127.2(9) . . ?
C35 N3 C30 112.2(9) . . ?
C74 O22 Ho2 132.4(11) . . ?
O15 N8 C54 122.8(10) . . ?
O15 N8 C49 122.7(9) . . ?
C54 N8 C49 114.1(9) . . ?
C37 N6 N5 103.2(9) . . ?
N10 O23 Ho2 136.9(7) . . ?
C64 O18 Ho2 132.0(8) . . ?
O2 N2 C7 126.6(9) . . ?
O2 N2 C5 120.3(9) . . ?
C7 N2 C5 113.1(9) . . ?
C62 O17 Ho2 130.8(8) . . ?
C25 O7 Ho1 130.7(13) . . ?
C41 O12 Cu1 123.7(8) . . ?
O16 N9 C54 127.0(10) . . ?
O16 N9 C52 119.8(9) . . ?
C54 N9 C52 113.0(10) . . ?
N7 C36 N5 109.6(10) . . ?
N7 C36 H36 125.2 . . ?
N5 C36 H36 125.2 . . ?
C11 C12 C13 120.0 . . ?
C11 C12 C35 121.8(6) . . ?
C13 C12 C35 118.0(6) . . ?
C12 C11 H11 120.0 . . ?
C10 C11 C12 120.0 . . ?
C10 C11 H11 120.0 . . ?
C11 C10 N5 120.1(5) . . ?
C11 C10 C9 120.0 . . ?
C9 C10 N5 119.7(5) . . ?
C10 C9 H9 120.0 . . ?
C10 C9 C8 120.0 . . ?
C8 C9 H9 120.0 . . ?
C9 C8 C7 122.4(6) . . ?
C13 C8 C9 120.0 . . ?
C13 C8 C7 117.3(6) . . ?
C12 C13 H13 120.0 . . ?
C8 C13 C12 120.0 . . ?
C8 C13 H13 120.0 . . ?
C67 O19 Ho2 128.6(9) . . ?
C27 O8 Ho1 133.8(10) . . ?
O23 N10 C77 118.9(9) . . ?
O23 N10 C82 128.3(10) . . ?
C82 N10 C77 112.7(10) . . ?
C39 O11 Cu1 126.4(9) . . ?
C72 O21 Ho2 134.1(12) . . ?
C44 O13 Cu1 118.2(8) . . ?
C55 C60 H60 120.0 . . ?
C55 C60 C59 120.0 . . ?
C59 C60 H60 120.0 . . ?
C60 C55 C54 118.9(6) . . ?
C56 C55 C60 120.0 . . ?
C56 C55 C54 120.7(6) . . ?
C55 C56 H56 120.0 . . ?
C55 C56 C57 120.0 . . ?
C57 C56 H56 120.0 . . ?
C56 C57 N12 119.5(5) . . ?
C58 C57 C56 120.0 . . ?
C58 C57 N12 120.5(6) . . ?
C57 C58 H58 120.0 . . ?
C59 C58 C57 120.0 . . ?
C59 C58 H58 120.0 . . ?
C60 C59 C82 119.3(6) . . ?
C58 C59 C60 120.0 . . ?
C58 C59 C82 120.6(6) . . ?
N9 O16 Ho2 140.4(6) . . ?
N13 N12 C57 121.9(8) . . ?
C83 N12 C57 128.8(8) . . ?
C83 N12 N13 109.3(8) . . ?
N7 C37 H37 123.3 . . ?
N6 C37 N7 113.4(10) . . ?
N6 C37 H37 123.3 . . ?
N10 C77 C80 101.1(9) . . ?
N10 C77 C78 109.7(10) . . ?
N10 C77 C76 107.1(10) . . ?
C78 C77 C80 115.0(11) . . ?
C78 C77 C76 109.4(11) . . ?
C76 C77 C80 113.9(11) . . ?
C84 N13 N12 101.3(9) . . ?
C62 C63 H63 119.7 . . ?
C62 C63 C64 120.6(12) . . ?
C64 C63 H63 119.7 . . ?
N8 C54 C55 126.7(10) . . ?
N9 C54 N8 108.7(10) . . ?
N9 C54 C55 124.6(10) . . ?
N14 C84 H84 122.5 . . ?
N13 C84 N14 115.1(10) . . ?
N13 C84 H84 122.5 . . ?
C69 O20 Ho2 138.6(12) . . ?
O1 N1 C7 126.6(9) . . ?
O1 N1 C2 122.1(8) . . ?
C7 N1 C2 111.0(9) . . ?
N8 C49 C52 100.8(9) . . ?
N8 C49 C48 109.6(10) . . ?
N8 C49 C50 106.7(11) . . ?
C48 C49 C52 114.5(12) . . ?
C48 C49 C50 110.5(11) . . ?
C50 C49 C52 114.0(11) . . ?
N3 C30 C33 101.3(9) . . ?
N3 C30 C29 104.8(9) . . ?
C33 C30 C29 112.9(10) . . ?
C31 C30 N3 110.0(10) . . ?
C31 C30 C33 119.0(11) . . ?
C31 C30 C29 107.8(11) . . ?
N2 C7 C8 126.1(9) . . ?
N2 C7 N1 109.8(10) . . ?
N1 C7 C8 124.0(10) . . ?
N14 C83 N12 110.7(9) . . ?
N14 C83 H83 124.6 . . ?
N12 C83 H83 124.6 . . ?
O13 C44 C45 127.4(13) . . ?
O13 C44 C43 114.7(11) . . ?
C45 C44 C43 117.8(12) . . ?
N4 C33 C30 101.8(9) . . ?
N4 C33 C32 109.0(10) . . ?
N4 C33 C34 105.4(10) . . ?
C30 C33 C34 109.4(11) . . ?
C32 C33 C30 117.5(11) . . ?
C32 C33 C34 112.5(12) . . ?
O25 C86 C87 129.8(13) . . ?
O25 C86 C85 111.8(11) . . ?
C87 C86 C85 118.4(12) . . ?
C22 O6 Ho1 134.1(13) . . ?
N9 C52 C49 100.6(10) . . ?
N9 C52 C53 108.5(11) . . ?
C53 C52 C49 114.1(11) . . ?
C51 C52 N9 107.8(10) . . ?
C51 C52 C49 113.9(12) . . ?
C51 C52 C53 111.1(13) . . ?
N11 C82 C59 126.4(10) . . ?
N10 C82 N11 109.0(10) . . ?
N10 C82 C59 124.6(11) . . ?
N1 C2 C5 101.8(9) . . ?
C1 C2 N1 108.4(10) . . ?
C1 C2 C5 116.3(12) . . ?
C1 C2 C3 110.8(11) . . ?
C3 C2 N1 104.1(10) . . ?
C3 C2 C5 114.1(11) . . ?
N4 C35 C12 125.0(10) . . ?
N3 C35 N4 109.2(10) . . ?
N3 C35 C12 125.8(10) . . ?
O4 C17 C18 116.1(10) . . ?
O4 C17 C16 128.3(11) . . ?
C16 C17 C18 115.6(10) . . ?
O3 C15 C16 128.0(12) . . ?
O3 C15 C14 113.2(11) . . ?
C16 C15 C14 118.8(11) . . ?
F6 C18 C17 110.3(9) . . ?
F4 C18 F6 105.3(12) . . ?
F4 C18 C17 113.0(11) . . ?
F5 C18 F6 109.6(13) . . ?
F5 C18 F4 106.0(11) . . ?
F5 C18 C17 112.3(12) . . ?
C44 C45 H45 118.5 . . ?
C46 C45 C44 123.1(13) . . ?
C46 C45 H45 118.5 . . ?
F36 C65 C64 110.1(11) . . ?
F34 C65 F36 107.2(12) . . ?
F34 C65 F35 108.5(12) . . ?
F34 C65 C64 112.8(12) . . ?
F35 C65 F36 108.8(12) . . ?
F35 C65 C64 109.3(11) . . ?
N2 C5 C2 101.6(9) . . ?
N2 C5 C6 107.5(10) . . ?
N2 C5 C4 105.0(9) . . ?
C6 C5 C2 115.5(11) . . ?
C6 C5 C4 110.5(11) . . ?
C4 C5 C2 115.5(11) . . ?
C49 C48 H48A 109.5 . . ?
C49 C48 H48B 109.5 . . ?
C49 C48 H48C 109.5 . . ?
H48A C48 H48B 109.5 . . ?
H48A C48 H48C 109.5 . . ?
H48B C48 H48C 109.5 . . ?
C17 C16 H16 119.6 . . ?
C15 C16 C17 120.7(11) . . ?
C15 C16 H16 119.6 . . ?
O17 C62 C63 130.0(12) . . ?
O17 C62 C61 111.3(11) . . ?
C63 C62 C61 118.7(11) . . ?
C86 C87 H87 118.1 . . ?
C88 C87 C86 123.7(12) . . ?
C88 C87 H87 118.1 . . ?
O14 C46 C45 131.1(12) . . ?
O14 C46 C47 110.1(11) . . ?
C45 C46 C47 118.8(12) . . ?
O18 C64 C63 129.1(12) . . ?
O18 C64 C65 111.6(11) . . ?
C63 C64 C65 119.3(11) . . ?
C5 C6 H6A 109.5 . . ?
C5 C6 H6B 109.5 . . ?
C5 C6 H6C 109.5 . . ?
H6A C6 H6B 109.5 . . ?
H6A C6 H6C 109.5 . . ?
H6B C6 H6C 109.5 . . ?
C30 C29 H29A 109.5 . . ?
C30 C29 H29B 109.5 . . ?
C30 C29 H29C 109.5 . . ?
H29A C29 H29B 109.5 . . ?
H29A C29 H29C 109.5 . . ?
H29B C29 H29C 109.5 . . ?
N11 C80 C77 100.0(10) . . ?
C81 C80 N11 105.5(10) . . ?
C81 C80 C77 114.2(11) . . ?
C81 C80 C79 111.8(13) . . ?
C79 C80 N11 108.3(11) . . ?
C79 C80 C77 115.7(11) . . ?
O12 C41 C42 112.1(12) . . ?
O12 C41 C40 129.6(13) . . ?
C40 C41 C42 118.2(13) . . ?
C30 C31 H31A 109.5 . . ?
C30 C31 H31B 109.5 . . ?
C30 C31 H31C 109.5 . . ?
H31A C31 H31B 109.5 . . ?
H31A C31 H31C 109.5 . . ?
H31B C31 H31C 109.5 . . ?
F51 C85 C86 115.3(11) . . ?
F51 C85 F50 101.6(12) . . ?
F50 C85 C86 109.1(12) . . ?
F49 C85 F51 110.8(14) . . ?
F49 C85 C86 115.2(12) . . ?
F49 C85 F50 103.2(13) . . ?
F2 C14 F3 105.3(13) . . ?
F2 C14 C15 111.7(11) . . ?
F3 C14 C15 113.1(12) . . ?
F1 C14 F2 108.5(14) . . ?
F1 C14 F3 108.0(12) . . ?
F1 C14 C15 110.0(13) . . ?
C52 C53 H53A 109.5 . . ?
C52 C53 H53B 109.5 . . ?
C52 C53 H53C 109.5 . . ?
H53A C53 H53B 109.5 . . ?
H53A C53 H53C 109.5 . . ?
H53B C53 H53C 109.5 . . ?
C52 C51 H51A 109.5 . . ?
C52 C51 H51B 109.5 . . ?
C52 C51 H51C 109.5 . . ?
H51A C51 H51B 109.5 . . ?
H51A C51 H51C 109.5 . . ?
H51B C51 H51C 109.5 . . ?
C77 C78 H78A 109.5 . . ?
C77 C78 H78B 109.5 . . ?
C77 C78 H78C 109.5 . . ?
H78A C78 H78B 109.5 . . ?
H78A C78 H78C 109.5 . . ?
H78B C78 H78C 109.5 . . ?
F30 C47 C46 111.3(12) . . ?
F30 C47 F29 105.0(14) . . ?
F30 C47 F28 105.7(14) . . ?
F29 C47 C46 113.7(13) . . ?
F29 C47 F28 109.0(13) . . ?
F28 C47 C46 111.7(13) . . ?
F27 C43 C44 114.8(12) . . ?
F27 C43 F26 102.3(12) . . ?
F26 C43 C44 112.0(12) . . ?
F25 C43 F27 111.0(13) . . ?
F25 C43 C44 111.9(11) . . ?
F25 C43 F26 104.1(12) . . ?
C2 C1 H1A 109.5 . . ?
C2 C1 H1B 109.5 . . ?
C2 C1 H1C 109.5 . . ?
H1A C1 H1B 109.5 . . ?
H1A C1 H1C 109.5 . . ?
H1B C1 H1C 109.5 . . ?
C80 C81 H81A 109.5 . . ?
C80 C81 H81B 109.5 . . ?
C80 C81 H81C 109.5 . . ?
H81A C81 H81B 109.5 . . ?
H81A C81 H81C 109.5 . . ?
H81B C81 H81C 109.5 . . ?
C2 C3 H3A 109.5 . . ?
C2 C3 H3B 109.5 . . ?
C2 C3 H3C 109.5 . . ?
H3A C3 H3B 109.5 . . ?
H3A C3 H3C 109.5 . . ?
H3B C3 H3C 109.5 . . ?
F31 C61 C62 111.2(12) . . ?
F31 C61 F33 107.0(13) . . ?
F32 C61 F31 104.5(13) . . ?
F32 C61 C62 114.0(12) . . ?
F32 C61 F33 106.2(14) . . ?
F33 C61 C62 113.3(12) . . ?
O11 C39 C40 128.4(14) . . ?
O11 C39 C38 115.7(12) . . ?
C40 C39 C38 115.9(13) . . ?
C5 C4 H4A 109.5 . . ?
C5 C4 H4B 109.5 . . ?
C5 C4 H4C 109.5 . . ?
H4A C4 H4B 109.5 . . ?
H4A C4 H4C 109.5 . . ?
H4B C4 H4C 109.5 . . ?
C33 C32 H32A 109.5 . . ?
C33 C32 H32B 109.5 . . ?
C33 C32 H32C 109.5 . . ?
H32A C32 H32B 109.5 . . ?
H32A C32 H32C 109.5 . . ?
H32B C32 H32C 109.5 . . ?
C80 C79 H79A 109.5 . . ?
C80 C79 H79B 109.5 . . ?
C80 C79 H79C 109.5 . . ?
H79A C79 H79B 109.5 . . ?
H79A C79 H79C 109.5 . . ?
H79B C79 H79C 109.5 . . ?
F22 C42 C41 113.4(13) . . ?
F23 C42 F22 108.3(15) . . ?
F23 C42 C41 109.8(14) . . ?
F23 C42 F24 106.9(17) . . ?
F24 C42 F22 106.0(14) . . ?
F24 C42 C41 112.2(15) . . ?
O22 C74 C75 124.0(17) . . ?
O22 C74 C73 123.5(17) . . ?
C73 C74 C75 106.1(17) . . ?
C49 C50 H50A 109.5 . . ?
C49 C50 H50B 109.5 . . ?
C49 C50 H50C 109.5 . . ?
H50A C50 H50B 109.5 . . ?
H50A C50 H50C 109.5 . . ?
H50B C50 H50C 109.5 . . ?
C41 C40 H40 120.5 . . ?
C39 C40 C41 118.9(13) . . ?
C39 C40 H40 120.5 . . ?
F21 C38 C39 113.9(12) . . ?
F19 C38 F21 106.7(14) . . ?
F19 C38 C39 112.6(14) . . ?
F20 C38 F21 109.8(15) . . ?
F20 C38 F19 104.3(14) . . ?
F20 C38 C39 109.1(15) . . ?
C33 C34 H34A 109.5 . . ?
C33 C34 H34B 109.5 . . ?
C33 C34 H34C 109.5 . . ?
H34A C34 H34B 109.5 . . ?
H34A C34 H34C 109.5 . . ?
H34B C34 H34C 109.5 . . ?
C77 C76 H76A 109.5 . . ?
C77 C76 H76B 109.5 . . ?
C77 C76 H76C 109.5 . . ?
H76A C76 H76B 109.5 . . ?
H76A C76 H76C 109.5 . . ?
H76B C76 H76C 109.5 . . ?
O19 C67 C66 114.4(14) . . ?
O19 C67 C68 126.3(17) . . ?
C68 C67 C66 114.1(15) . . ?
O20 C69 C70 128(2) . . ?
O20 C69 C68 119.5(17) . . ?
C70 C69 C68 109.9(16) . . ?
O21 C72 C71 111.8(17) . . ?
O21 C72 C73 126.5(19) . . ?
C73 C72 C71 121.7(17) . . ?
F48 C75 C74 115.0(18) . . ?
F48 C75 F46 108.1(19) . . ?
F46 C75 C74 109.9(17) . . ?
F47 C75 C74 117(2) . . ?
F47 C75 F48 106.9(19) . . ?
F47 C75 F46 99(2) . . ?
C69 C70 F41 100.9(16) . . ?
F40 C70 C69 113.7(17) . . ?
F40 C70 F41 107.5(17) . . ?
F42 C70 C69 128(2) . . ?
F42 C70 F40 107.2(17) . . ?
F42 C70 F41 96.5(16) . . ?
F45 C71 C72 110.1(16) . . ?
F44 C71 C72 99(2) . . ?
F44 C71 F45 112.2(19) . . ?
F43 C71 C72 124(2) . . ?
F43 C71 F45 109(2) . . ?
F43 C71 F44 101(2) . . ?
F37 C66 C67 118.9(16) . . ?
F38 C66 C67 111.4(18) . . ?
F38 C66 F37 114(2) . . ?
F39 C66 C67 106(2) . . ?
F39 C66 F37 106(2) . . ?
F39 C66 F38 99(2) . . ?
C74 C73 H73 119.8 . . ?
C72 C73 C74 120.5(17) . . ?
C72 C73 H73 119.8 . . ?
C88 O26 Cu2 121.8(8) . . ?
C87 C88 C89 117.7(12) . . ?
O26 C88 C87 130.1(12) . . ?
O26 C88 C89 112.2(11) . . ?
F52 C89 C88 115.9(12) . . ?
F52 C89 F53 106.6(11) . . ?
F52 C89 F54 107.9(11) . . ?
F53 C89 C88 110.4(10) . . ?
F54 C89 C88 109.5(11) . . ?
F54 C89 F53 106.1(12) . . ?
F13 C24 F14 111.8(15) . . ?
F13 C24 C25 108.6(16) . . ?
F15 C24 F13 103.5(19) . . ?
F15 C24 F14 108.8(19) . . ?
F15 C24 C25 111.6(19) . . ?
F14 C24 C25 112.2(17) . . ?
F7 C19 F9 108(3) . . ?
F7 C19 C20 122(2) . . ?
F8 C19 F7 112(3) . . ?
F8 C19 F9 99(3) . . ?
F8 C19 C20 92(3) . . ?
F9 C19 C20 120(3) . . ?
F18 C28 C27 91(2) . . ?
F16 C28 F18 111(3) . . ?
F16 C28 C27 91.8(19) . . ?
F17 C28 F18 105(2) . . ?
F17 C28 F16 105(3) . . ?
F17 C28 C27 150(3) . . ?
C67 C68 C69 117.8(16) . . ?
C67 C68 H68 121.1 . . ?
C69 C68 H68 121.1 . . ?
O7 C25 C24 121.9(18) . . ?
O7 C25 C26 107.3(17) . . ?
C24 C25 C26 93.3(15) . . ?
O6 C22 C21 109.6(19) . . ?
O6 C22 C23 118(2) . . ?
C23 C22 C21 111.7(19) . . ?
C22 C21 H21 116.1 . . ?
C20 C21 C22 128(2) . . ?
C20 C21 H21 116.1 . . ?
C25 C26 H26 123.2 . . ?
C27 C26 C25 113.7(17) . . ?
C27 C26 H26 123.2 . . ?
F11 C23 F10 102(3) . . ?
F11 C23 F12 120(2) . . ?
F11 C23 C22 121(2) . . ?
F10 C23 C22 94(2) . . ?
F12 C23 F10 87(2) . . ?
F12 C23 C22 117(2) . . ?
O5 C20 C19 116.7(18) . . ?
O5 C20 C21 121(2) . . ?
C19 C20 C21 122.0(19) . . ?
O8 C27 C28 109.3(14) . . ?
O8 C27 C26 130.3(18) . . ?
C26 C27 C28 120.0(17) . . ?

loop_
_geom_bond_atom_site_label_1
_geom_bond_atom_site_label_2
_geom_bond_distance
_geom_bond_site_symmetry_2
_geom_bond_publ_flag
Ho1 O2 2.351(7) . ?
Ho1 O5 2.279(9) . ?
Ho1 O4 2.359(7) . ?
Ho1 O3 2.317(8) . ?
Ho1 O9 2.390(8) . ?
Ho1 O7 2.381(8) . ?
Ho1 O8 2.271(9) . ?
Ho1 O6 2.345(9) . ?
Ho2 O22 2.382(8) . ?
Ho2 O23 2.364(8) . ?
Ho2 O18 2.346(8) . ?
Ho2 O17 2.354(8) . ?
Ho2 O19 2.340(8) . ?
Ho2 O21 2.297(9) . ?
Ho2 O16 2.328(7) . ?
Ho2 O20 2.299(8) . ?
Cu2 N14 1.984(8) 2_657 ?
Cu2 N14 1.983(8) . ?
Cu2 O25 2.172(9) . ?
Cu2 O25 2.172(9) 2_657 ?
Cu2 O26 2.072(8) . ?
Cu2 O26 2.072(8) 2_657 ?
Cu1 O14 1.944(8) . ?
Cu1 N7 1.974(9) . ?
Cu1 O12 1.965(8) . ?
Cu1 O11 1.913(9) . ?
Cu1 O13 2.201(9) . ?
O2 N2 1.308(11) . ?
N14 C84 1.362(14) . ?
N14 C83 1.278(13) . ?
O14 C46 1.270(15) . ?
N7 C36 1.295(14) . ?
N7 C37 1.362(14) . ?
N11 O24 1.271(13) . ?
N11 C82 1.362(16) . ?
N11 C80 1.507(16) . ?
O5 C20 1.16(2) . ?
N4 O10 1.275(12) . ?
N4 C33 1.486(14) . ?
N4 C35 1.356(15) . ?
O25 C86 1.238(14) . ?
O1 N1 1.251(12) . ?
O4 C17 1.231(13) . ?
O3 C15 1.266(14) . ?
O9 N3 1.285(12) . ?
N5 N6 1.370(12) . ?
N5 C36 1.339(13) . ?
N5 C10 1.391(9) . ?
N3 C30 1.498(14) . ?
N3 C35 1.330(14) . ?
O22 C74 1.168(18) . ?
N8 O15 1.253(12) . ?
N8 C54 1.345(14) . ?
N8 C49 1.476(15) . ?
N6 C37 1.296(14) . ?
O23 N10 1.301(12) . ?
O18 C64 1.257(14) . ?
N2 C7 1.313(14) . ?
N2 C5 1.508(14) . ?
O17 C62 1.275(14) . ?
O7 C25 1.17(2) . ?
O12 C41 1.238(15) . ?
N9 O16 1.299(11) . ?
N9 C54 1.325(15) . ?
N9 C52 1.508(16) . ?
C36 H36 0.9500 . ?
C12 C11 1.3900 . ?
C12 C13 1.3900 . ?
C12 C35 1.459(12) . ?
C11 H11 0.9500 . ?
C11 C10 1.3900 . ?
C10 C9 1.3900 . ?
C9 H9 0.9500 . ?
C9 C8 1.3900 . ?
C8 C13 1.3900 . ?
C8 C7 1.463(12) . ?
C13 H13 0.9500 . ?
O19 C67 1.233(18) . ?
O8 C27 1.263(19) . ?
N10 C77 1.500(15) . ?
N10 C82 1.325(15) . ?
O11 C39 1.244(16) . ?
O21 C72 1.239(19) . ?
O13 C44 1.264(15) . ?
C60 H60 0.9500 . ?
C60 C55 1.3900 . ?
C60 C59 1.3900 . ?
C55 C56 1.3900 . ?
C55 C54 1.455(13) . ?
C56 H56 0.9500 . ?
C56 C57 1.3900 . ?
C57 C58 1.3900 . ?
C57 N12 1.394(9) . ?
C58 H58 0.9500 . ?
C58 C59 1.3900 . ?
C59 C82 1.430(13) . ?
N12 N13 1.384(12) . ?
N12 C83 1.326(13) . ?
F51 C85 1.309(16) . ?
C37 H37 0.9500 . ?
C77 C80 1.565(19) . ?
C77 C78 1.538(17) . ?
C77 C76 1.561(17) . ?
F6 C18 1.308(15) . ?
N13 C84 1.290(15) . ?
C63 H63 0.9500 . ?
C63 C62 1.372(17) . ?
C63 C64 1.380(18) . ?
C84 H84 0.9500 . ?
O20 C69 1.175(19) . ?
N1 C7 1.352(14) . ?
N1 C2 1.518(14) . ?
F36 C65 1.331(16) . ?
F2 C14 1.318(17) . ?
F31 C61 1.325(16) . ?
F21 C38 1.336(17) . ?
C49 C52 1.579(18) . ?
C49 C48 1.493(19) . ?
C49 C50 1.538(19) . ?
C30 C33 1.540(18) . ?
C30 C29 1.568(16) . ?
C30 C31 1.447(17) . ?
F3 C14 1.348(16) . ?
F30 C47 1.303(17) . ?
F27 C43 1.318(16) . ?
C83 H83 0.9500 . ?
C44 C45 1.371(18) . ?
C44 C43 1.514(19) . ?
F34 C65 1.303(15) . ?
C33 C32 1.489(18) . ?
C33 C34 1.558(18) . ?
C86 C87 1.375(17) . ?
C86 C85 1.512(18) . ?
F26 C43 1.329(16) . ?
F4 C18 1.291(15) . ?
O6 C22 1.21(2) . ?
C52 C53 1.525(18) . ?
C52 C51 1.47(2) . ?
C2 C5 1.531(16) . ?
C2 C1 1.493(19) . ?
C2 C3 1.513(18) . ?
F50 C85 1.359(16) . ?
C17 C18 1.540(16) . ?
C17 C16 1.416(17) . ?
C15 C16 1.382(17) . ?
C15 C14 1.523(18) . ?
C18 F5 1.258(15) . ?
C45 H45 0.9500 . ?
C45 C46 1.357(18) . ?
C65 F35 1.322(16) . ?
C65 C64 1.548(18) . ?
C5 C6 1.523(18) . ?
C5 C4 1.521(19) . ?
F19 C38 1.300(19) . ?
C48 H48A 0.9800 . ?
C48 H48B 0.9800 . ?
C48 H48C 0.9800 . ?
F32 C61 1.281(17) . ?
C16 H16 0.9500 . ?
C62 C61 1.506(18) . ?
C87 H87 0.9500 . ?
C87 C88 1.366(18) . ?
F33 C61 1.326(17) . ?
F25 C43 1.303(16) . ?
F22 C42 1.314(17) . ?
C46 C47 1.54(2) . ?
C6 H6A 0.9800 . ?
C6 H6B 0.9800 . ?
C6 H6C 0.9800 . ?
F29 C47 1.315(17) . ?
C29 H29A 0.9800 . ?
C29 H29B 0.9800 . ?
C29 H29C 0.9800 . ?
F28 C47 1.345(19) . ?
C80 C81 1.484(18) . ?
C80 C79 1.488(18) . ?
C41 C42 1.528(19) . ?
C41 C40 1.412(19) . ?
C31 H31A 0.9800 . ?
C31 H31B 0.9800 . ?
C31 H31C 0.9800 . ?
C85 F49 1.264(16) . ?
C14 F1 1.302(18) . ?
F23 C42 1.28(2) . ?
C53 H53A 0.9800 . ?
C53 H53B 0.9800 . ?
C53 H53C 0.9800 . ?
C51 H51A 0.9800 . ?
C51 H51B 0.9800 . ?
C51 H51C 0.9800 . ?
C78 H78A 0.9800 . ?
C78 H78B 0.9800 . ?
C78 H78C 0.9800 . ?
C1 H1A 0.9800 . ?
C1 H1B 0.9800 . ?
C1 H1C 0.9800 . ?
C81 H81A 0.9800 . ?
C81 H81B 0.9800 . ?
C81 H81C 0.9800 . ?
C3 H3A 0.9800 . ?
C3 H3B 0.9800 . ?
C3 H3C 0.9800 . ?
C39 C40 1.402(19) . ?
C39 C38 1.51(2) . ?
C4 H4A 0.9800 . ?
C4 H4B 0.9800 . ?
C4 H4C 0.9800 . ?
C32 H32A 0.9800 . ?
C32 H32B 0.9800 . ?
C32 H32C 0.9800 . ?
C79 H79A 0.9800 . ?
C79 H79B 0.9800 . ?
C79 H79C 0.9800 . ?
C42 F24 1.29(2) . ?
C74 C75 1.48(2) . ?
C74 C73 1.47(3) . ?
C50 H50A 0.9800 . ?
C50 H50B 0.9800 . ?
C50 H50C 0.9800 . ?
C40 H40 0.9500 . ?
F20 C38 1.29(2) . ?
C34 H34A 0.9800 . ?
C34 H34B 0.9800 . ?
C34 H34C 0.9800 . ?
C76 H76A 0.9800 . ?
C76 H76B 0.9800 . ?
C76 H76C 0.9800 . ?
C67 C66 1.55(2) . ?
C67 C68 1.473(10) . ?
C69 C70 1.37(2) . ?
C69 C68 1.54(3) . ?
C72 C71 1.56(3) . ?
C72 C73 1.46(3) . ?
F45 C71 1.28(2) . ?
F40 C70 1.34(2) . ?
F48 C75 1.27(2) . ?
F46 C75 1.29(2) . ?
F37 C66 1.26(2) . ?
F41 C70 1.48(2) . ?
F42 C70 1.227(19) . ?
C75 F47 1.26(2) . ?
F44 C71 1.28(2) . ?
C71 F43 1.13(2) . ?
C66 F38 1.25(2) . ?
C66 F39 1.20(3) . ?
C73 H73 0.9500 . ?
O26 C88 1.231(15) . ?
F52 C89 1.300(16) . ?
C88 C89 1.547(17) . ?
C89 F53 1.357(14) . ?
C89 F54 1.316(16) . ?
F13 C24 1.264(18) . ?
C24 F15 1.27(2) . ?
C24 F14 1.273(17) . ?
C24 C25 1.52(3) . ?
F7 C19 1.24(3) . ?
F18 C28 1.29(3) . ?
F11 C23 1.14(3) . ?
C19 F8 1.17(3) . ?
C19 F9 1.27(3) . ?
C19 C20 1.51(3) . ?
C28 F16 1.23(2) . ?
C28 F17 1.15(3) . ?
C28 C27 1.60(3) . ?
F10 C23 1.37(3) . ?
F12 C23 1.23(2) . ?
C68 H68 0.9500 . ?
C25 C26 1.71(3) . ?
C22 C21 1.493(10) . ?
C22 C23 1.49(3) . ?
C21 H21 0.9500 . ?
C21 C20 1.515(10) . ?
C26 H26 0.9500 . ?
C26 C27 1.466(10) . ?

loop_
_geom_torsion_atom_site_label_1
_geom_torsion_atom_site_label_2
_geom_torsion_atom_site_label_3
_geom_torsion_atom_site_label_4
_geom_torsion
_geom_torsion_site_symmetry_1
_geom_torsion_site_symmetry_2
_geom_torsion_site_symmetry_3
_geom_torsion_site_symmetry_4
_geom_torsion_publ_flag
Ho1 O2 N2 C7 -65.2(15) . . . . ?
Ho1 O2 N2 C5 113.5(10) . . . . ?
Ho1 O5 C20 C19 168.8(17) . . . . ?
Ho1 O5 C20 C21 -20(4) . . . . ?
Ho1 O4 C17 C18 -168.4(7) . . . . ?
Ho1 O4 C17 C16 9.9(18) . . . . ?
Ho1 O3 C15 C16 -20(2) . . . . ?
Ho1 O3 C15 C14 162.6(9) . . . . ?
Ho1 O9 N3 C30 -113.0(10) . . . . ?
Ho1 O9 N3 C35 63.8(15) . . . . ?
Ho1 O7 C25 C24 178.9(12) . . . . ?
Ho1 O7 C25 C26 74(2) . . . . ?
Ho1 O8 C27 C28 158.8(14) . . . . ?
Ho1 O8 C27 C26 -13(4) . . . . ?
Ho1 O6 C22 C21 53(3) . . . . ?
Ho1 O6 C22 C23 -177.6(16) . . . . ?
Ho2 O22 C74 C75 174.1(13) . . . . ?
Ho2 O22 C74 C73 -38(3) . . . . ?
Ho2 O23 N10 C77 -116.1(10) . . . . ?
Ho2 O23 N10 C82 58.8(15) . . . . ?
Ho2 O18 C64 C63 15.6(19) . . . . ?
Ho2 O18 C64 C65 -164.5(8) . . . . ?
Ho2 O17 C62 C63 -12(2) . . . . ?
Ho2 O17 C62 C61 166.7(8) . . . . ?
Ho2 O19 C67 C66 165.0(12) . . . . ?
Ho2 O19 C67 C68 -42(3) . . . . ?
Ho2 O21 C72 C71 -163.9(11) . . . . ?
Ho2 O21 C72 C73 15(3) . . . . ?
Ho2 O20 C69 C70 -163.7(15) . . . . ?
Ho2 O20 C69 C68 38(3) . . . . ?
Cu2 N14 C84 N13 179.0(9) . . . . ?
Cu2 N14 C83 N12 -179.2(7) . . . . ?
Cu2 O25 C86 C87 -21.3(18) . . . . ?
Cu2 O25 C86 C85 159.4(8) . . . . ?
Cu2 O26 C88 C87 21.0(18) . . . . ?
Cu2 O26 C88 C89 -158.3(8) . . . . ?
Cu1 O14 C46 C45 23(2) . . . . ?
Cu1 O14 C46 C47 -155.7(9) . . . . ?
Cu1 N7 C36 N5 175.4(8) . . . . ?
Cu1 N7 C37 N6 -174.3(8) . . . . ?
Cu1 O12 C41 C42 173.8(10) . . . . ?
Cu1 O12 C41 C40 -9(2) . . . . ?
Cu1 O11 C39 C40 7(3) . . . . ?
Cu1 O11 C39 C38 -174.4(11) . . . . ?
Cu1 O13 C44 C45 -20.3(19) . . . . ?
Cu1 O13 C44 C43 157.8(9) . . . . ?
O2 N2 C7 C8 0.3(18) . . . . ?
O2 N2 C7 N1 -177.9(9) . . . . ?
O2 N2 C5 C2 168.6(9) . . . . ?
O2 N2 C5 C6 46.9(14) . . . . ?
O2 N2 C5 C4 -70.8(13) . . . . ?
O14 C46 C47 F30 -60.1(17) . . . . ?
O14 C46 C47 F29 -178.4(14) . . . . ?
O14 C46 C47 F28 57.8(16) . . . . ?
O25 C86 C87 C88 2(2) . . . . ?
O25 C86 C85 F51 180.0(13) . . . . ?
O25 C86 C85 F50 -66.5(14) . . . . ?
O25 C86 C85 F49 48.9(17) . . . . ?
O1 N1 C7 N2 -178.4(10) . . . . ?
O1 N1 C7 C8 3.4(18) . . . . ?
O1 N1 C2 C5 170.8(10) . . . . ?
O1 N1 C2 C1 47.7(15) . . . . ?
O1 N1 C2 C3 -70.3(14) . . . . ?
O4 C17 C18 F6 -33.3(16) . . . . ?
O4 C17 C18 F4 -150.8(11) . . . . ?
O4 C17 C18 F5 89.3(14) . . . . ?
O4 C17 C16 C15 5(2) . . . . ?
O3 C15 C16 C17 0(2) . . . . ?
O3 C15 C14 F2 59.5(17) . . . . ?
O3 C15 C14 F3 178.1(12) . . . . ?
O3 C15 C14 F1 -61.0(16) . . . . ?
O9 N3 C30 C33 -166.2(9) . . . . ?
O9 N3 C30 C29 76.2(12) . . . . ?
O9 N3 C30 C31 -39.4(14) . . . . ?
O9 N3 C35 N4 176.4(9) . . . . ?
O9 N3 C35 C12 -4.9(17) . . . . ?
N5 N6 C37 N7 -1.0(12) . . . . ?
N5 C10 C9 C8 -175.1(7) . . . . ?
N3 C30 C33 N4 -18.6(10) . . . . ?
N3 C30 C33 C32 -137.6(11) . . . . ?
N3 C30 C33 C34 92.6(11) . . . . ?
O22 C74 C75 F48 -156(2) . . . . ?
O22 C74 C75 F46 -33(3) . . . . ?
O22 C74 C75 F47 78(3) . . . . ?
O22 C74 C73 C72 13(3) . . . . ?
N8 C49 C52 N9 15.4(12) . . . . ?
N8 C49 C52 C53 131.3(12) . . . . ?
N8 C49 C52 C51 -99.7(12) . . . . ?
O10 N4 C33 C30 -171.5(10) . . . . ?
O10 N4 C33 C32 -46.7(15) . . . . ?
O10 N4 C33 C34 74.3(14) . . . . ?
O10 N4 C35 N3 -178.8(10) . . . . ?
O10 N4 C35 C12 2.6(17) . . . . ?
N6 N5 C36 N7 -1.7(13) . . . . ?
N6 N5 C10 C11 -129.8(8) . . . . ?
N6 N5 C10 C9 45.3(11) . . . . ?
O23 N10 C77 C80 -165.5(9) . . . . ?
O23 N10 C77 C78 -43.6(14) . . . . ?
O23 N10 C77 C76 75.0(13) . . . . ?
O23 N10 C82 N11 178.4(10) . . . . ?
O23 N10 C82 C59 -0.8(18) . . . . ?
O17 C62 C61 F31 53.0(15) . . . . ?
O17 C62 C61 F32 -64.8(16) . . . . ?
O17 C62 C61 F33 173.5(13) . . . . ?
O7 C25 C26 C27 -46(3) . . . . ?
O12 C41 C42 F22 -179.9(15) . . . . ?
O12 C41 C42 F23 -59(2) . . . . ?
O12 C41 C42 F24 60(2) . . . . ?
O12 C41 C40 C39 3(3) . . . . ?
C36 N7 C37 N6 0.0(13) . . . . ?
C36 N5 N6 C37 1.6(12) . . . . ?
C36 N5 C10 C11 43.5(13) . . . . ?
C36 N5 C10 C9 -141.4(10) . . . . ?
O24 N11 C82 N10 -178.4(10) . . . . ?
O24 N11 C82 C59 0.7(18) . . . . ?
O24 N11 C80 C77 -170.6(10) . . . . ?
O24 N11 C80 C81 70.6(14) . . . . ?
O24 N11 C80 C79 -49.2(16) . . . . ?
C12 C11 C10 N5 175.1(7) . . . . ?
C12 C11 C10 C9 0.0 . . . . ?
C11 C12 C13 C8 0.0 . . . . ?
C11 C12 C35 N4 29.5(13) . . . . ?
C11 C12 C35 N3 -148.9(9) . . . . ?
C11 C10 C9 C8 0.0 . . . . ?
C10 N5 N6 C37 176.1(9) . . . . ?
C10 N5 C36 N7 -175.5(10) . . . . ?
C10 C9 C8 C13 0.0 . . . . ?
C10 C9 C8 C7 -173.2(8) . . . . ?
C9 C8 C13 C12 0.0 . . . . ?
C9 C8 C7 N2 151.9(9) . . . . ?
C9 C8 C7 N1 -30.2(13) . . . . ?
C13 C12 C11 C10 0.0 . . . . ?
C13 C12 C35 N4 -155.3(9) . . . . ?
C13 C12 C35 N3 26.3(13) . . . . ?
C13 C8 C7 N2 -21.5(13) . . . . ?
C13 C8 C7 N1 156.5(9) . . . . ?
O19 C67 C66 F37 -31(3) . . . . ?
O19 C67 C66 F38 -166(2) . . . . ?
O19 C67 C66 F39 88(2) . . . . ?
O19 C67 C68 C69 18(3) . . . . ?
N10 C77 C80 N11 -21.7(10) . . . . ?
N10 C77 C80 C81 90.5(12) . . . . ?
N10 C77 C80 C79 -137.7(11) . . . . ?
O11 C39 C40 C41 -2(3) . . . . ?
O11 C39 C38 F21 -157.9(16) . . . . ?
O11 C39 C38 F19 -36(2) . . . . ?
O11 C39 C38 F20 79(2) . . . . ?
O21 C72 C71 F45 -69(2) . . . . ?
O21 C72 C71 F44 172.7(18) . . . . ?
O21 C72 C71 F43 63(3) . . . . ?
O21 C72 C73 C74 -2(3) . . . . ?
O13 C44 C45 C46 -2(2) . . . . ?
O13 C44 C43 F27 172.2(13) . . . . ?
O13 C44 C43 F26 -71.8(15) . . . . ?
O13 C44 C43 F25 44.6(18) . . . . ?
C60 C55 C56 C57 0.0 . . . . ?
C60 C55 C54 N8 155.4(10) . . . . ?
C60 C55 C54 N9 -27.2(14) . . . . ?
C60 C59 C82 N11 -153.9(9) . . . . ?
C60 C59 C82 N10 25.1(14) . . . . ?
C55 C60 C59 C58 0.0 . . . . ?
C55 C60 C59 C82 -176.0(8) . . . . ?
C55 C56 C57 C58 0.0 . . . . ?
C55 C56 C57 N12 -176.7(7) . . . . ?
C56 C55 C54 N8 -32.0(15) . . . . ?
C56 C55 C54 N9 145.4(10) . . . . ?
C56 C57 C58 C59 0.0 . . . . ?
C56 C57 N12 N13 -154.5(8) . . . . ?
C56 C57 N12 C83 27.9(13) . . . . ?
C57 C58 C59 C60 0.0 . . . . ?
C57 C58 C59 C82 175.9(8) . . . . ?
C57 N12 N13 C84 -177.9(10) . . . . ?
C57 N12 C83 N14 179.1(10) . . . . ?
C58 C57 N12 N13 28.8(12) . . . . ?
C58 C57 N12 C83 -148.8(9) . . . . ?
C58 C59 C82 N11 30.1(14) . . . . ?
C58 C59 C82 N10 -150.9(9) . . . . ?
C59 C60 C55 C56 0.0 . . . . ?
C59 C60 C55 C54 172.7(8) . . . . ?
O16 N9 C54 N8 -176.8(10) . . . . ?
O16 N9 C54 C55 5.4(19) . . . . ?
O16 N9 C52 C49 169.1(10) . . . . ?
O16 N9 C52 C53 49.0(15) . . . . ?
O16 N9 C52 C51 -71.3(14) . . . . ?
N12 C57 C58 C59 176.7(7) . . . . ?
N12 N13 C84 N14 -1.4(15) . . . . ?
C37 N7 C36 N5 1.0(13) . . . . ?
C77 N10 C82 N11 -6.4(13) . . . . ?
C77 N10 C82 C59 174.5(10) . . . . ?
O15 N8 C54 N9 176.8(11) . . . . ?
O15 N8 C54 C55 -5.4(19) . . . . ?
O15 N8 C49 C52 174.2(11) . . . . ?
O15 N8 C49 C48 53.1(16) . . . . ?
O15 N8 C49 C50 -66.6(15) . . . . ?
N13 N12 C83 N14 1.2(13) . . . . ?
C63 C62 C61 F31 -128.4(13) . . . . ?
C63 C62 C61 F32 113.8(15) . . . . ?
C63 C62 C61 F33 -7.9(19) . . . . ?
C54 N8 C49 C52 -13.1(14) . . . . ?
C54 N8 C49 C48 -134.2(12) . . . . ?
C54 N8 C49 C50 106.2(12) . . . . ?
C54 N9 O16 Ho2 -63.5(17) . . . . ?
C54 N9 C52 C49 -15.2(13) . . . . ?
C54 N9 C52 C53 -135.3(12) . . . . ?
C54 N9 C52 C51 104.4(13) . . . . ?
C54 C55 C56 C57 -172.6(8) . . . . ?
C84 N14 C83 N12 -2.0(13) . . . . ?
O20 C69 C70 F40 -40(3) . . . . ?
O20 C69 C70 F41 75(3) . . . . ?
O20 C69 C70 F42 -178(2) . . . . ?
O20 C69 C68 C67 -12(3) . . . . ?
N1 C2 C5 N2 15.3(11) . . . . ?
N1 C2 C5 C6 131.2(11) . . . . ?
N1 C2 C5 C4 -97.7(12) . . . . ?
F36 C65 C64 O18 -61.1(14) . . . . ?
F36 C65 C64 C63 118.8(13) . . . . ?
C49 N8 C54 N9 4.1(15) . . . . ?
C49 N8 C54 C55 -178.2(10) . . . . ?
C30 N3 C35 N4 -6.5(12) . . . . ?
C30 N3 C35 C12 172.1(9) . . . . ?
C7 N2 C5 C2 -12.6(13) . . . . ?
C7 N2 C5 C6 -134.2(11) . . . . ?
C7 N2 C5 C4 108.1(12) . . . . ?
C7 C8 C13 C12 173.5(7) . . . . ?
C7 N1 C2 C5 -15.2(13) . . . . ?
C7 N1 C2 C1 -138.3(11) . . . . ?
C7 N1 C2 C3 103.6(11) . . . . ?
C83 N14 C84 N13 2.2(15) . . . . ?
C83 N12 N13 C84 0.1(13) . . . . ?
C44 C45 C46 O14 2(3) . . . . ?
C44 C45 C46 C47 -179.1(14) . . . . ?
F34 C65 C64 O18 179.3(11) . . . . ?
F34 C65 C64 C63 -0.9(18) . . . . ?
C33 N4 C35 N3 -7.3(12) . . . . ?
C33 N4 C35 C12 174.1(9) . . . . ?
C86 C87 C88 O26 -1(2) . . . . ?
C86 C87 C88 C89 178.2(12) . . . . ?
O6 C22 C21 C20 -31(4) . . . . ?
O6 C22 C23 F11 14(5) . . . . ?
O6 C22 C23 F10 -93(3) . . . . ?
O6 C22 C23 F12 178(3) . . . . ?
C52 N9 O16 Ho2 111.6(11) . . . . ?
C52 N9 C54 N8 7.9(14) . . . . ?
C52 N9 C54 C55 -169.9(10) . . . . ?
C82 N11 C80 C77 20.6(12) . . . . ?
C82 N11 C80 C81 -98.1(13) . . . . ?
C82 N11 C80 C79 142.1(12) . . . . ?
C82 N10 C77 C80 18.8(12) . . . . ?
C82 N10 C77 C78 140.7(11) . . . . ?
C82 N10 C77 C76 -100.7(12) . . . . ?
C2 N1 C7 N2 8.0(13) . . . . ?
C2 N1 C7 C8 -170.3(10) . . . . ?
C35 N4 C33 C30 17.0(12) . . . . ?
C35 N4 C33 C32 141.8(11) . . . . ?
C35 N4 C33 C34 -97.2(12) . . . . ?
C35 N3 C30 C33 16.5(12) . . . . ?
C35 N3 C30 C29 -101.0(11) . . . . ?
C35 N3 C30 C31 143.3(11) . . . . ?
C35 C12 C11 C10 175.1(8) . . . . ?
C35 C12 C13 C8 -175.3(7) . . . . ?
C18 C17 C16 C15 -176.4(12) . . . . ?
C45 C44 C43 F27 -10(2) . . . . ?
C45 C44 C43 F26 106.5(15) . . . . ?
C45 C44 C43 F25 -137.1(14) . . . . ?
C45 C46 C47 F30 121.0(15) . . . . ?
C45 C46 C47 F29 3(2) . . . . ?
C45 C46 C47 F28 -121.2(15) . . . . ?
C5 N2 C7 C8 -178.5(10) . . . . ?
C5 N2 C7 N1 3.3(13) . . . . ?
F35 C65 C64 O18 58.4(15) . . . . ?
F35 C65 C64 C63 -121.7(13) . . . . ?
C48 C49 C52 N9 132.9(11) . . . . ?
C48 C49 C52 C53 -111.1(14) . . . . ?
C48 C49 C52 C51 17.9(16) . . . . ?
C16 C17 C18 F6 148.2(12) . . . . ?
C16 C17 C18 F4 30.7(16) . . . . ?
C16 C17 C18 F5 -89.2(15) . . . . ?
C16 C15 C14 F2 -118.3(14) . . . . ?
C16 C15 C14 F3 0.3(19) . . . . ?
C16 C15 C14 F1 121.2(15) . . . . ?
C62 C63 C64 O18 1(2) . . . . ?
C62 C63 C64 C65 -178.4(12) . . . . ?
C87 C86 C85 F51 0.6(19) . . . . ?
C87 C86 C85 F50 114.1(14) . . . . ?
C87 C86 C85 F49 -130.5(14) . . . . ?
C87 C88 C89 F52 7.5(17) . . . . ?
C87 C88 C89 F53 128.8(13) . . . . ?
C87 C88 C89 F54 -114.8(14) . . . . ?
C64 C63 C62 O17 -3(2) . . . . ?
C64 C63 C62 C61 178.4(12) . . . . ?
C29 C30 C33 N4 92.8(11) . . . . ?
C29 C30 C33 C32 -26.1(15) . . . . ?
C29 C30 C33 C34 -156.0(10) . . . . ?
C80 N11 C82 N10 -10.0(13) . . . . ?
C80 N11 C82 C59 169.1(10) . . . . ?
C31 C30 C33 N4 -139.2(11) . . . . ?
C31 C30 C33 C32 101.8(14) . . . . ?
C31 C30 C33 C34 -28.0(15) . . . . ?
C85 C86 C87 C88 -178.5(12) . . . . ?
C14 C15 C16 C17 177.2(12) . . . . ?
C78 C77 C80 N11 -139.8(10) . . . . ?
C78 C77 C80 C81 -27.6(15) . . . . ?
C78 C77 C80 C79 104.2(13) . . . . ?
C43 C44 C45 C46 -179.6(13) . . . . ?
C1 C2 C5 N2 132.9(11) . . . . ?
C1 C2 C5 C6 -111.2(14) . . . . ?
C1 C2 C5 C4 19.9(15) . . . . ?
C3 C2 C5 N2 -96.2(11) . . . . ?
C3 C2 C5 C6 19.7(16) . . . . ?
C3 C2 C5 C4 150.8(11) . . . . ?
C42 C41 C40 C39 179.9(16) . . . . ?
C50 C49 C52 N9 -98.4(12) . . . . ?
C50 C49 C52 C53 17.5(17) . . . . ?
C50 C49 C52 C51 146.5(12) . . . . ?
C40 C41 C42 F22 3(2) . . . . ?
C40 C41 C42 F23 124.1(19) . . . . ?
C40 C41 C42 F24 -117.3(19) . . . . ?
C40 C39 C38 F21 21(2) . . . . ?
C40 C39 C38 F19 142.6(16) . . . . ?
C40 C39 C38 F20 -102.1(18) . . . . ?
C38 C39 C40 C41 179.7(16) . . . . ?
C76 C77 C80 N11 92.8(11) . . . . ?
C76 C77 C80 C81 -155.0(11) . . . . ?
C76 C77 C80 C79 -23.2(16) . . . . ?
C75 C74 C73 C72 166.1(17) . . . . ?
C70 C69 C68 C67 -174.4(18) . . . . ?
C71 C72 C73 C74 177.2(17) . . . . ?
C66 C67 C68 C69 170.9(18) . . . . ?
C73 C74 C75 F48 52(3) . . . . ?
C73 C74 C75 F46 174.2(17) . . . . ?
C73 C74 C75 F47 -74(3) . . . . ?
C73 C72 C71 F45 112(2) . . . . ?
C73 C72 C71 F44 -6(3) . . . . ?
C73 C72 C71 F43 -116(3) . . . . ?
O26 C88 C89 F52 -173.1(11) . . . . ?
O26 C88 C89 F53 -51.8(15) . . . . ?
O26 C88 C89 F54 64.6(14) . . . . ?
F13 C24 C25 O7 54(3) . . . . ?
F13 C24 C25 C26 166.4(16) . . . . ?
C24 C25 C26 C27 -170.5(19) . . . . ?
F7 C19 C20 O5 42(4) . . . . ?
F7 C19 C20 C21 -129(3) . . . . ?
F18 C28 C27 O8 93(2) . . . . ?
F18 C28 C27 C26 -94(2) . . . . ?
F15 C24 C25 O7 -60(3) . . . . ?
F15 C24 C25 C26 52.9(19) . . . . ?
F16 C28 C27 O8 -155(2) . . . . ?
F16 C28 C27 C26 18(3) . . . . ?
F14 C24 C25 O7 177.7(19) . . . . ?
F14 C24 C25 C26 -70(2) . . . . ?
F17 C28 C27 O8 -30(6) . . . . ?
F17 C28 C27 C26 143(5) . . . . ?
C68 C67 C66 F37 173(2) . . . . ?
C68 C67 C66 F38 38(3) . . . . ?
C68 C67 C66 F39 -68(3) . . . . ?
C68 C69 C70 F40 120.0(19) . . . . ?
C68 C69 C70 F41 -125.3(17) . . . . ?
C68 C69 C70 F42 -18(3) . . . . ?
C25 C26 C27 O8 20(4) . . . . ?
C25 C26 C27 C28 -151(2) . . . . ?
C22 C21 C20 O5 16(4) . . . . ?
C22 C21 C20 C19 -173(3) . . . . ?
C21 C22 C23 F11 142(3) . . . . ?
C21 C22 C23 F10 35(3) . . . . ?
C21 C22 C23 F12 -54(4) . . . . ?
F8 C19 C20 O5 160(3) . . . . ?
F8 C19 C20 C21 -12(4) . . . . ?
C23 C22 C21 C20 -163(3) . . . . ?
F9 C19 C20 O5 -99(3) . . . . ?
F9 C19 C20 C21 90(4) . . . . ?
